data_7003851
loop_
_publ_author_name
'Kirgan, R. A.'
'Witek, P. A.'
'Moore, C.'
'Rillema, D. P.'

_publ_section_title
;
 Physical, photophysical and structural properties of ruthenium(ii)
 complexes containing a tetradentate bipyridine ligand
;
_journal_issue 24
_journal_name_full 'Dalton Transactions'
_journal_page_first 3189
_journal_page_last 3198
_journal_paper_doi 10.1039/b800531a
_journal_year 2008
_chemical_formula_sum 'C62 H50 F24 N12 P4 Ru2'
_chemical_formula_weight 1745.16
_chemical_name_systematic
;
?
;
_space_group_IT_number 2
_symmetry_cell_setting triclinic
_symmetry_space_group_name_Hall '-P 1'
_symmetry_space_group_name_H-M 'P -1'
_atom_sites_solution_hydrogens geom
_atom_sites_solution_primary direct
_atom_sites_solution_secondary difmap
_audit_creation_method SHELXL-97
_cell_angle_alpha 91.954(4)
_cell_angle_beta 107.320(4)
_cell_angle_gamma 102.527(4)
_cell_formula_units_Z 4
_cell_length_a 17.6413(11)
_cell_length_b 18.0183(11)
_cell_length_c 22.1426(12)
_cell_measurement_reflns_used 1213
_cell_measurement_temperature 150
_cell_measurement_theta_max 17.06
_cell_measurement_theta_min 2.87
_cell_volume 6522.4(7)
_computing_cell_refinement 'Bruker SMART'
_computing_data_collection 'Bruker SMART'
_computing_data_reduction 'Bruker SAINT'
_computing_molecular_graphics 'Bruker SHELXTL'
_computing_publication_material 'Bruker SHELXTL'
_computing_structure_refinement 'SHELXL-97 (Sheldrick, 1997)'
_computing_structure_solution 'SHELXS-97 (Sheldrick, 1990)'
_diffrn_ambient_temperature 293(2)
_diffrn_measured_fraction_theta_full 0.995
_diffrn_measured_fraction_theta_max 0.995
_diffrn_measurement_device_type 'CCD area detector'
_diffrn_measurement_method 'phi and omega scans'
_diffrn_radiation_monochromator graphite
_diffrn_radiation_source 'fine-focus sealed tube'
_diffrn_radiation_type MoK\a
_diffrn_radiation_wavelength 0.71073
_diffrn_reflns_av_R_equivalents 0.0000
_diffrn_reflns_av_sigmaI/netI 0.2088
_diffrn_reflns_limit_h_max 20
_diffrn_reflns_limit_h_min -21
_diffrn_reflns_limit_k_max 22
_diffrn_reflns_limit_k_min -22
_diffrn_reflns_limit_l_max 27
_diffrn_reflns_limit_l_min 0
_diffrn_reflns_number 25518
_diffrn_reflns_theta_full 26.00
_diffrn_reflns_theta_max 26.00
_diffrn_reflns_theta_min 1.80
_exptl_absorpt_coefficient_mu 0.683
_exptl_absorpt_correction_T_max .7455
_exptl_absorpt_correction_T_min .6416
_exptl_absorpt_correction_type sphere
_exptl_crystal_colour clear
_exptl_crystal_density_diffrn 1.777
_exptl_crystal_density_meas ?
_exptl_crystal_density_method .
_exptl_crystal_description Needle
_exptl_crystal_F_000 3480
_exptl_crystal_size_max 0.216
_exptl_crystal_size_mid 0.079
_exptl_crystal_size_min 0.072
_refine_diff_density_max 0.802
_refine_diff_density_min -1.023
_refine_diff_density_rms 0.168
_refine_ls_extinction_method none
_refine_ls_goodness_of_fit_ref 1.047
_refine_ls_hydrogen_treatment constr
_refine_ls_matrix_type full
_refine_ls_number_parameters 1874
_refine_ls_number_reflns 25530
_refine_ls_number_restraints 0
_refine_ls_restrained_S_all 1.047
_refine_ls_R_factor_all 0.1902
_refine_ls_R_factor_gt 0.0806
_refine_ls_shift/su_max 0.011
_refine_ls_shift/su_mean 0.002
_refine_ls_structure_factor_coef Fsqd
_refine_ls_weighting_details 'calc w=1/[\s^2^(Fo^2^)+(0.0000P)^2^+16.1418P] where P=(Fo^2^+2Fc^2^)/3'
_refine_ls_weighting_scheme calc
_refine_ls_wR_factor_gt 0.0939
_refine_ls_wR_factor_ref 0.1240
_reflns_number_gt 13265
_reflns_number_total 25530
_reflns_threshold_expression >2sigma(I)
_cod_data_source_file b800531a.txt
_cod_data_source_block rk0025l
_cod_depositor_comments
;
The following automatic conversions were performed:
'_symmetry_cell_setting' value 'Triclinic' changed to 'triclinic'
according to '/home/saulius/struct/CIF-dictionaries/cif_core.dic'
dictionary named 'cif_core.dic' version 2.4.1 from 2010-06-29.

Automatic conversion script
Id: cif_fix_enum 1527 2010-12-29 10:47:43Z saulius 

The following automatic conversions were performed:

'_exptl_absorpt_correction_type' tag value 'spherical' was replaced
with 'sphere' value.

Automatic conversion script
Id: cif_fix_values 1646 2011-03-28 12:23:43Z adriana 
;
_cod_original_sg_symbol_H-M P-1
_cod_database_code 7003851

loop_
_symmetry_equiv_pos_as_xyz
'x, y, z'
'-x, -y, -z'

loop_
_atom_site_label
_atom_site_type_symbol
_atom_site_fract_x
_atom_site_fract_y
_atom_site_fract_z
_atom_site_U_iso_or_equiv
_atom_site_adp_type
_atom_site_occupancy
_atom_site_symmetry_multiplicity
_atom_site_calc_flag
_atom_site_refinement_flags
_atom_site_disorder_assembly
_atom_site_disorder_group
C1 C 0.8528(5) 0.2792(5) 0.0861(4) 0.024(2) Uani 1 1 d . . .
H1 H 0.8704 0.2359 0.1002 0.029 Uiso 1 1 calc R . .
C2 C 0.8795(6) 0.3131(6) 0.0398(4) 0.030(3) Uani 1 1 d . . .
H2 H 0.9131 0.2926 0.0221 0.036 Uiso 1 1 calc R . .
C3 C 0.8558(6) 0.3776(6) 0.0201(5) 0.042(3) Uani 1 1 d . . .
H3 H 0.8739 0.4025 -0.0109 0.050 Uiso 1 1 calc R . .
C4 C 0.8045(6) 0.4061(6) 0.0467(5) 0.039(3) Uani 1 1 d . . .
H4 H 0.7889 0.4506 0.0340 0.046 Uiso 1 1 calc R . .
C5 C 0.7765(5) 0.3685(5) 0.0918(4) 0.024(2) Uani 1 1 d . . .
C6 C 0.7181(6) 0.3910(5) 0.1199(4) 0.025(2) Uani 1 1 d . . .
C7 C 0.6828(6) 0.4522(5) 0.1024(5) 0.030(3) Uani 1 1 d . . .
H7 H 0.6984 0.4840 0.0738 0.036 Uiso 1 1 calc R . .
C8 C 0.6241(6) 0.4646(6) 0.1285(5) 0.034(3) Uani 1 1 d . . .
H8 H 0.5988 0.5044 0.1164 0.041 Uiso 1 1 calc R . .
C9 C 0.6024(6) 0.4184(6) 0.1726(5) 0.034(3) Uani 1 1 d . . .
H9 H 0.5632 0.4268 0.1906 0.041 Uiso 1 1 calc R . .
C10 C 0.6405(5) 0.3604(5) 0.1884(4) 0.024(2) Uani 1 1 d . . .
H10 H 0.6278 0.3301 0.2188 0.029 Uiso 1 1 calc R . .
C11 C 0.5991(5) 0.2203(6) 0.0465(4) 0.027(2) Uani 1 1 d . . .
H11 H 0.5866 0.2641 0.0605 0.033 Uiso 1 1 calc R . .
C12 C 0.5531(6) 0.1830(6) -0.0126(5) 0.037(3) Uani 1 1 d . . .
H12 H 0.5095 0.2008 -0.0374 0.045 Uiso 1 1 calc R . .
C13 C 0.5716(6) 0.1204(6) -0.0346(5) 0.035(3) Uani 1 1 d . . .
H13 H 0.5412 0.0954 -0.0748 0.042 Uiso 1 1 calc R . .
C14 C 0.6357(6) 0.0941(5) 0.0028(5) 0.033(3) Uani 1 1 d . . .
H14 H 0.6493 0.0513 -0.0116 0.039 Uiso 1 1 calc R . .
C15 C 0.6800(6) 0.1327(5) 0.0630(5) 0.023(2) Uani 1 1 d . . .
C16 C 0.7481(6) 0.1061(5) 0.1066(4) 0.021(2) Uani 1 1 d . . .
C17 C 0.7771(6) 0.0452(6) 0.0940(5) 0.029(3) Uani 1 1 d . . .
H17 H 0.7547 0.0169 0.0543 0.034 Uiso 1 1 calc R . .
C18 C 0.8389(6) 0.0254(6) 0.1391(5) 0.037(3) Uani 1 1 d . . .
H18 H 0.8580 -0.0168 0.1306 0.045 Uiso 1 1 calc R . .
C19 C 0.8719(6) 0.0677(6) 0.1961(5) 0.032(3) Uani 1 1 d . . .
H19 H 0.9142 0.0550 0.2273 0.039 Uiso 1 1 calc R . .
C20 C 0.8421(6) 0.1308(5) 0.2081(5) 0.028(2) Uani 1 1 d . . .
H20 H 0.8643 0.1593 0.2478 0.033 Uiso 1 1 calc R . .
C21 C 0.5943(5) 0.1511(5) 0.1989(4) 0.025(2) Uani 1 1 d . . .
H21 H 0.5721 0.1397 0.1550 0.030 Uiso 1 1 calc R . .
C22 C 0.5497(6) 0.1189(6) 0.2369(5) 0.035(3) Uani 1 1 d . . .
H22 H 0.4971 0.0886 0.2183 0.042 Uiso 1 1 calc R . .
C23 C 0.5819(7) 0.1308(7) 0.3012(5) 0.048(3) Uani 1 1 d . . .
H23 H 0.5542 0.1058 0.3272 0.058 Uiso 1 1 calc R . .
C24 C 0.6564(7) 0.1809(7) 0.3264(5) 0.050(3) Uani 1 1 d . . .
H24 H 0.6784 0.1924 0.3703 0.060 Uiso 1 1 calc R . .
C25 C 0.7000(6) 0.2147(6) 0.2875(5) 0.029(3) Uani 1 1 d . . .
C26 C 0.7784(6) 0.2699(5) 0.3099(4) 0.024(2) Uani 1 1 d . . .
C27 C 0.8107(6) 0.3013(6) 0.3724(5) 0.040(3) Uani 1 1 d . . .
H27 H 0.7812 0.2884 0.4005 0.048 Uiso 1 1 calc R . .
C28 C 0.8867(6) 0.3519(6) 0.3936(5) 0.040(3) Uani 1 1 d . . .
H28 H 0.9089 0.3740 0.4355 0.047 Uiso 1 1 calc R . .
C29 C 0.9279(5) 0.3679(5) 0.3501(4) 0.025(2) Uani 1 1 d . . .
H29 H 0.9792 0.4015 0.3626 0.030 Uiso 1 1 calc R . .
C30 C 0.8936(5) 0.3342(5) 0.2872(4) 0.023(2) Uani 1 1 d . . .
C31 C 0.9413(5) 0.3504(5) 0.2408(4) 0.021(2) Uani 1 1 d . . .
H31A H 0.9240 0.3908 0.2164 0.026 Uiso 1 1 calc R . .
H31B H 0.9278 0.3049 0.2112 0.026 Uiso 1 1 calc R . .
C32 C 1.0337(5) 0.3738(5) 0.2713(4) 0.025(2) Uani 1 1 d . . .
H32A H 1.0482 0.4231 0.2960 0.030 Uiso 1 1 calc R . .
H32B H 1.0505 0.3369 0.3003 0.030 Uiso 1 1 calc R . .
C33 C 1.0799(5) 0.3788(5) 0.2238(4) 0.025(2) Uani 1 1 d . . .
C34 C 1.0444(6) 0.3989(5) 0.1630(5) 0.031(3) Uani 1 1 d . . .
H34 H 0.9946 0.4126 0.1533 0.038 Uiso 1 1 calc R . .
C35 C 1.0830(6) 0.3983(5) 0.1184(4) 0.030(3) Uani 1 1 d . . .
H35 H 1.0610 0.4137 0.0786 0.037 Uiso 1 1 calc R . .
C36 C 1.1549(6) 0.3749(6) 0.1326(4) 0.032(3) Uani 1 1 d . . .
H36 H 1.1806 0.3720 0.1018 0.039 Uiso 1 1 calc R . .
C37 C 1.1891(5) 0.3553(5) 0.1937(4) 0.021(2) Uani 1 1 d . . .
C38 C 1.2676(6) 0.3346(5) 0.2116(5) 0.023(2) Uani 1 1 d . . .
C39 C 1.3031(6) 0.3131(5) 0.1695(5) 0.028(2) Uani 1 1 d . . .
H39 H 1.2751 0.3073 0.1262 0.033 Uiso 1 1 calc R . .
C40 C 1.3809(7) 0.2995(5) 0.1907(5) 0.040(3) Uani 1 1 d . . .
H40 H 1.4057 0.2841 0.1624 0.048 Uiso 1 1 calc R . .
C41 C 1.4190(6) 0.3096(5) 0.2544(5) 0.034(3) Uani 1 1 d . . .
H41 H 1.4728 0.3052 0.2700 0.041 Uiso 1 1 calc R . .
C42 C 1.3795(6) 0.3260(5) 0.2959(5) 0.027(2) Uani 1 1 d . . .
H42 H 1.4057 0.3293 0.3394 0.032 Uiso 1 1 calc R . .
C43 C 1.1471(5) 0.1890(5) 0.2930(4) 0.022(2) Uani 1 1 d . . .
H43 H 1.1179 0.2054 0.2556 0.027 Uiso 1 1 calc R . .
C44 C 1.1299(6) 0.1130(5) 0.3000(5) 0.028(2) Uani 1 1 d . . .
H44 H 1.0910 0.0785 0.2675 0.033 Uiso 1 1 calc R . .
C45 C 1.1702(6) 0.0879(6) 0.3551(5) 0.036(3) Uani 1 1 d . . .
H45 H 1.1575 0.0365 0.3612 0.043 Uiso 1 1 calc R . .
C46 C 1.2301(6) 0.1394(6) 0.4019(5) 0.032(3) Uani 1 1 d . . .
H46 H 1.2584 0.1235 0.4398 0.038 Uiso 1 1 calc R . .
C47 C 1.2468(5) 0.2158(5) 0.3904(4) 0.020(2) Uani 1 1 d . . .
C48 C 1.3122(6) 0.2755(6) 0.4363(4) 0.024(2) Uani 1 1 d . . .
C49 C 1.3633(6) 0.2613(6) 0.4944(4) 0.032(3) Uani 1 1 d . . .
H49 H 1.3574 0.2126 0.5078 0.038 Uiso 1 1 calc R . .
C50 C 1.4228(6) 0.3225(7) 0.5310(5) 0.042(3) Uani 1 1 d . . .
H50 H 1.4576 0.3147 0.5697 0.050 Uiso 1 1 calc R . .
C51 C 1.4318(6) 0.3948(7) 0.5117(5) 0.043(3) Uani 1 1 d . . .
H51 H 1.4722 0.4356 0.5367 0.052 Uiso 1 1 calc R . .
C52 C 1.3790(6) 0.4047(6) 0.4540(4) 0.028(2) Uani 1 1 d . . .
H52 H 1.3836 0.4535 0.4408 0.034 Uiso 1 1 calc R . .
C53 C 1.1323(5) 0.3393(5) 0.4227(4) 0.020(2) Uani 1 1 d . . .
H53 H 1.1200 0.2871 0.4104 0.024 Uiso 1 1 calc R . .
C54 C 1.1044(6) 0.3631(6) 0.4704(4) 0.028(2) Uani 1 1 d . . .
H54 H 1.0731 0.3279 0.4885 0.034 Uiso 1 1 calc R . .
C55 C 1.1238(6) 0.4396(6) 0.4904(5) 0.031(3) Uani 1 1 d . . .
H55 H 1.1062 0.4574 0.5226 0.037 Uiso 1 1 calc R . .
C56 C 1.1705(6) 0.4904(5) 0.4613(4) 0.025(2) Uani 1 1 d . . .
H56 H 1.1848 0.5426 0.4743 0.031 Uiso 1 1 calc R . .
C57 C 1.1952(5) 0.4627(5) 0.4133(4) 0.017(2) Uani 1 1 d . . .
C58 C 1.2462(5) 0.5113(6) 0.3812(4) 0.022(2) Uani 1 1 d . . .
C59 C 1.2714(6) 0.5900(5) 0.3940(5) 0.030(2) Uani 1 1 d . . .
H59 H 1.2555 0.6156 0.4236 0.036 Uiso 1 1 calc R . .
C60 C 1.3211(6) 0.6301(6) 0.3617(5) 0.036(3) Uani 1 1 d . . .
H60 H 1.3380 0.6831 0.3688 0.043 Uiso 1 1 calc R . .
C61 C 1.3445(6) 0.5914(6) 0.3199(5) 0.034(3) Uani 1 1 d . . .
H61 H 1.3787 0.6175 0.2987 0.041 Uiso 1 1 calc R . .
C62 C 1.3176(5) 0.5136(5) 0.3089(4) 0.024(2) Uani 1 1 d . . .
H62 H 1.3323 0.4878 0.2787 0.029 Uiso 1 1 calc R . .
C63 C -0.3880(5) 0.7288(5) 0.2641(4) 0.026(2) Uani 1 1 d . . .
H63 H -0.3920 0.7769 0.2517 0.031 Uiso 1 1 calc R . .
C64 C -0.4417(6) 0.6916(6) 0.2931(5) 0.035(3) Uani 1 1 d . . .
H64 H -0.4807 0.7146 0.3009 0.042 Uiso 1 1 calc R . .
C65 C -0.4372(6) 0.6198(7) 0.3108(5) 0.037(3) Uani 1 1 d . . .
H65 H -0.4745 0.5927 0.3290 0.044 Uiso 1 1 calc R . .
C66 C -0.3762(6) 0.5885(6) 0.3010(5) 0.033(3) Uani 1 1 d . . .
H66 H -0.3718 0.5404 0.3134 0.040 Uiso 1 1 calc R . .
C67 C -0.3216(6) 0.6285(5) 0.2725(4) 0.021(2) Uani 1 1 d . . .
C68 C -0.2572(6) 0.6000(5) 0.2601(4) 0.020(2) Uani 1 1 d . . .
C69 C -0.2371(6) 0.5333(5) 0.2793(4) 0.025(2) Uani 1 1 d . . .
H69 H -0.2651 0.5041 0.3033 0.030 Uiso 1 1 calc R . .
C70 C -0.1770(6) 0.5092(5) 0.2636(4) 0.030(3) Uani 1 1 d . . .
H70 H -0.1642 0.4636 0.2760 0.036 Uiso 1 1 calc R . .
C71 C -0.1351(6) 0.5541(6) 0.2285(5) 0.034(3) Uani 1 1 d . . .
H71 H -0.0941 0.5388 0.2167 0.040 Uiso 1 1 calc R . .
C72 C -0.1555(5) 0.6217(5) 0.2116(4) 0.024(2) Uani 1 1 d . . .
H72 H -0.1276 0.6514 0.1877 0.029 Uiso 1 1 calc R . .
C73 C -0.1399(5) 0.7716(5) 0.3500(4) 0.023(2) Uani 1 1 d . . .
H73 H -0.1282 0.7249 0.3424 0.028 Uiso 1 1 calc R . .
C74 C -0.1114(6) 0.8077(6) 0.4119(4) 0.027(2) Uani 1 1 d . . .
H74 H -0.0803 0.7860 0.4451 0.032 Uiso 1 1 calc R . .
C75 C -0.1299(6) 0.8755(6) 0.4226(5) 0.031(3) Uani 1 1 d . . .
H75 H -0.1121 0.9001 0.4637 0.037 Uiso 1 1 calc R . .
C76 C -0.1742(6) 0.9076(5) 0.3737(4) 0.027(2) Uani 1 1 d . . .
H76 H -0.1863 0.9542 0.3810 0.033 Uiso 1 1 calc R . .
C77 C -0.2010(5) 0.8698(5) 0.3131(4) 0.020(2) Uani 1 1 d . . .
C78 C -0.2527(5) 0.8982(5) 0.2578(4) 0.019(2) Uani 1 1 d . . .
C79 C -0.2766(6) 0.9669(5) 0.2589(5) 0.026(2) Uani 1 1 d . . .
H79 H -0.2586 0.9993 0.2965 0.032 Uiso 1 1 calc R . .
C80 C -0.3263(6) 0.9866(6) 0.2050(5) 0.035(3) Uani 1 1 d . . .
H80 H -0.3426 1.0323 0.2057 0.042 Uiso 1 1 calc R . .
C81 C -0.3520(6) 0.9383(6) 0.1498(5) 0.034(3) Uani 1 1 d . . .
H81 H -0.3859 0.9510 0.1127 0.041 Uiso 1 1 calc R . .
C82 C -0.3272(6) 0.8711(6) 0.1499(5) 0.027(2) Uani 1 1 d . . .
H82 H -0.3438 0.8390 0.1122 0.032 Uiso 1 1 calc R . .
C83 C -0.3933(6) 0.6594(5) 0.1039(5) 0.028(2) Uani 1 1 d . . .
H83 H -0.4179 0.6524 0.1357 0.033 Uiso 1 1 calc R . .
C84 C -0.4383(6) 0.6258(6) 0.0424(5) 0.032(3) Uani 1 1 d . . .
H84 H -0.4922 0.5983 0.0332 0.038 Uiso 1 1 calc R . .
C85 C -0.4011(7) 0.6342(6) -0.0043(5) 0.042(3) Uani 1 1 d . . .
H85 H -0.4286 0.6116 -0.0457 0.050 Uiso 1 1 calc R . .
C86 C -0.3224(6) 0.6768(6) 0.0123(5) 0.040(3) Uani 1 1 d . . .
H86 H -0.2956 0.6817 -0.0182 0.048 Uiso 1 1 calc R . .
C87 C -0.2813(6) 0.7127(5) 0.0727(4) 0.027(2) Uani 1 1 d . . .
C88 C -0.2014(6) 0.7670(5) 0.0912(4) 0.024(2) Uani 1 1 d . . .
C89 C -0.1659(6) 0.7955(6) 0.0467(5) 0.029(3) Uani 1 1 d . . .
H89 H -0.1907 0.7782 0.0038 0.035 Uiso 1 1 calc R . .
C90 C -0.0936(6) 0.8496(6) 0.0665(5) 0.037(3) Uani 1 1 d . . .
H90 H -0.0703 0.8720 0.0370 0.044 Uiso 1 1 calc R . .
C91 C -0.0559(6) 0.8702(5) 0.1301(5) 0.027(3) Uani 1 1 d . . .
H91 H -0.0063 0.9065 0.1440 0.032 Uiso 1 1 calc R . .
C92 C -0.0910(5) 0.8374(5) 0.1742(4) 0.020(2) Uani 1 1 d . . .
C93 C -0.0453(5) 0.8547(5) 0.2435(4) 0.022(2) Uani 1 1 d . . .
H93A H -0.0605 0.8102 0.2648 0.027 Uiso 1 1 calc R . .
H93B H -0.0623 0.8964 0.2605 0.027 Uiso 1 1 calc R . .
C94 C 0.0475(5) 0.8762(5) 0.2597(4) 0.023(2) Uani 1 1 d . . .
H94A H 0.0641 0.8381 0.2379 0.028 Uiso 1 1 calc R . .
H94B H 0.0636 0.9248 0.2441 0.028 Uiso 1 1 calc R . .
C95 C 0.0912(5) 0.8822(5) 0.3292(4) 0.021(2) Uani 1 1 d . . .
C96 C 0.0545(6) 0.9017(6) 0.3727(5) 0.033(3) Uani 1 1 d . . .
H96 H 0.0042 0.9145 0.3587 0.040 Uiso 1 1 calc R . .
C97 C 0.0926(6) 0.9022(6) 0.4362(5) 0.042(3) Uani 1 1 d . . .
H97 H 0.0694 0.9171 0.4658 0.050 Uiso 1 1 calc R . .
C98 C 0.1649(6) 0.8807(6) 0.4562(5) 0.041(3) Uani 1 1 d . . .
H98 H 0.1897 0.8779 0.4992 0.050 Uiso 1 1 calc R . .
C99 C 0.2012(6) 0.8628(5) 0.4114(5) 0.029(2) Uani 1 1 d . . .
C100 C 0.2776(6) 0.8390(6) 0.4290(5) 0.033(3) Uani 1 1 d . . .
C101 C 0.3119(7) 0.8167(7) 0.4889(5) 0.054(3) Uani 1 1 d . . .
H101 H 0.2831 0.8121 0.5181 0.065 Uiso 1 1 calc R . .
C102 C 0.3887(7) 0.8012(6) 0.5052(5) 0.046(3) Uani 1 1 d . . .
H102 H 0.4119 0.7856 0.5447 0.055 Uiso 1 1 calc R . .
C103 C 0.4290(6) 0.8100(5) 0.4610(5) 0.036(3) Uani 1 1 d . . .
H103 H 0.4820 0.8034 0.4710 0.043 Uiso 1 1 calc R . .
C104 C 0.3907(6) 0.8286(5) 0.4015(5) 0.029(2) Uani 1 1 d . . .
H104 H 0.4190 0.8334 0.3719 0.035 Uiso 1 1 calc R . .
C105 C 0.3470(6) 1.0161(5) 0.3653(5) 0.027(2) Uani 1 1 d . . .
H105 H 0.3582 0.9899 0.4011 0.033 Uiso 1 1 calc R . .
C106 C 0.3857(6) 1.0921(6) 0.3715(5) 0.035(3) Uani 1 1 d . . .
H106 H 0.4219 1.1162 0.4104 0.042 Uiso 1 1 calc R . .
C107 C 0.3699(7) 1.1312(6) 0.3200(6) 0.042(3) Uani 1 1 d . . .
H107 H 0.3965 1.1823 0.3224 0.050 Uiso 1 1 calc R . .
C108 C 0.3132(6) 1.0936(6) 0.2633(5) 0.032(3) Uani 1 1 d . . .
H108 H 0.3003 1.1200 0.2278 0.038 Uiso 1 1 calc R . .
C109 C 0.2761(6) 1.0170(6) 0.2599(5) 0.027(2) Uani 1 1 d . . .
C110 C 0.2200(6) 0.9701(6) 0.2020(4) 0.024(2) Uani 1 1 d . . .
C111 C 0.1937(6) 0.9975(6) 0.1431(5) 0.035(3) Uani 1 1 d . . .
H111 H 0.2095 1.0495 0.1396 0.042 Uiso 1 1 calc R . .
C112 C 0.1452(6) 0.9493(7) 0.0905(5) 0.040(3) Uani 1 1 d . . .
H112 H 0.1284 0.9682 0.0514 0.048 Uiso 1 1 calc R . .
C113 C 0.1212(6) 0.8726(6) 0.0957(5) 0.032(3) Uani 1 1 d . . .
H113 H 0.0890 0.8386 0.0603 0.038 Uiso 1 1 calc R . .
C114 C 0.1462(5) 0.8474(6) 0.1549(4) 0.027(2) Uani 1 1 d . . .
H114 H 0.1286 0.7958 0.1589 0.033 Uiso 1 1 calc R . .
C115 C 0.1493(5) 0.6984(5) 0.2774(4) 0.023(2) Uani 1 1 d . . .
H115 H 0.1246 0.7152 0.3053 0.027 Uiso 1 1 calc R . .
C116 C 0.1223(6) 0.6232(6) 0.2496(5) 0.040(3) Uani 1 1 d . . .
H116 H 0.0794 0.5904 0.2585 0.048 Uiso 1 1 calc R . .
C117 C 0.1572(7) 0.5977(6) 0.2104(6) 0.051(3) Uani 1 1 d . . .
H117 H 0.1387 0.5476 0.1915 0.062 Uiso 1 1 calc R . .
C118 C 0.2217(7) 0.6470(6) 0.1980(5) 0.043(3) Uani 1 1 d . . .
H118 H 0.2472 0.6299 0.1710 0.052 Uiso 1 1 calc R . .
C119 C 0.2482(5) 0.7220(5) 0.2262(4) 0.021(2) Uani 1 1 d . . .
C120 C 0.3188(6) 0.7764(5) 0.2206(4) 0.023(2) Uani 1 1 d . . .
C121 C 0.3698(6) 0.7593(6) 0.1871(5) 0.030(2) Uani 1 1 d . . .
H121 H 0.3575 0.7116 0.1643 0.036 Uiso 1 1 calc R . .
C122 C 0.4387(7) 0.8141(6) 0.1882(5) 0.037(3) Uani 1 1 d . . .
H122 H 0.4731 0.8036 0.1661 0.044 Uiso 1 1 calc R . .
C123 C 0.4559(6) 0.8839(6) 0.2222(5) 0.031(3) Uani 1 1 d . . .
H123 H 0.5025 0.9211 0.2240 0.037 Uiso 1 1 calc R . .
C124 C 0.4033(6) 0.8985(6) 0.2539(4) 0.027(2) Uani 1 1 d . . .
H124 H 0.4150 0.9463 0.2764 0.032 Uiso 1 1 calc R . .
F1 F 0.9556(4) 0.0617(3) 0.4396(3) 0.0528(18) Uani 1 1 d . . .
F2 F 0.9691(4) 0.0622(3) 0.3420(3) 0.0541(18) Uani 1 1 d . . .
F3 F 1.0606(3) 0.1467(3) 0.4238(3) 0.0486(17) Uani 1 1 d . . .
F4 F 0.9736(4) 0.1884(3) 0.3441(3) 0.0548(19) Uani 1 1 d . . .
F5 F 0.9578(4) 0.1880(3) 0.4419(3) 0.0573(19) Uani 1 1 d . . .
F6 F 0.8674(4) 0.1061(4) 0.3600(3) 0.0597(19) Uani 1 1 d . . .
F7 F 0.9359(6) 0.5547(4) 0.0228(3) 0.090(3) Uani 1 1 d . . .
F8 F 0.9683(4) 0.5602(3) 0.1289(3) 0.0524(18) Uani 1 1 d . . .
F9 F 1.0502(5) 0.6390(4) 0.0849(4) 0.089(3) Uani 1 1 d . . .
F10 F 0.9423(5) 0.6814(4) 0.0276(3) 0.083(3) Uani 1 1 d . . .
F11 F 0.9734(4) 0.6870(3) 0.1347(3) 0.0511(18) Uani 1 1 d . . .
F12 F 0.8602(4) 0.6025(4) 0.0730(3) 0.064(2) Uani 1 1 d . . .
F13 F 0.3001(4) 0.0500(4) 0.0504(3) 0.059(2) Uani 1 1 d . . .
F14 F 0.3672(4) 0.1308(4) -0.0015(3) 0.075(2) Uani 1 1 d . . .
F15 F 0.4378(3) 0.0739(3) 0.0771(3) 0.0566(19) Uani 1 1 d . . .
F16 F 0.4458(3) 0.2001(3) 0.0918(3) 0.0465(17) Uani 1 1 d . . .
F17 F 0.3785(4) 0.1188(3) 0.1434(3) 0.0465(16) Uani 1 1 d . . .
F18 F 0.3091(3) 0.1762(4) 0.0656(3) 0.0568(19) Uani 1 1 d . . .
F19 F 0.6831(4) 0.4731(4) 0.4123(4) 0.093(3) Uani 1 1 d . . .
F20 F 0.6829(4) 0.3540(4) 0.4400(3) 0.0527(18) Uani 1 1 d . . .
F21 F 0.5448(3) 0.3226(3) 0.3982(3) 0.0531(18) Uani 1 1 d . . .
F22 F 0.6084(4) 0.4235(4) 0.4724(3) 0.069(2) Uani 1 1 d . . .
F23 F 0.5460(4) 0.4415(3) 0.3715(3) 0.064(2) Uani 1 1 d . . .
F24 F 0.6200(4) 0.3735(5) 0.3385(3) 0.092(3) Uani 1 1 d . . .
F25 F 0.2994(4) 0.5707(4) 0.1003(3) 0.080(2) Uani 1 1 d . . .
F26 F 0.4653(4) 0.5184(4) 0.1368(3) 0.068(2) Uani 1 1 d . . .
F27 F 0.3325(5) 0.4574(4) 0.1078(4) 0.091(3) Uani 1 1 d . . .
F28 F 0.3790(4) 0.5383(4) 0.0479(3) 0.066(2) Uani 1 1 d . . .
F29 F 0.3841(5) 0.5503(5) 0.1901(3) 0.100(3) Uani 1 1 d . . .
F30 F 0.4326(4) 0.6291(4) 0.1302(4) 0.079(2) Uani 1 1 d . . .
F31 F 0.0480(5) 0.2068(4) 0.0609(3) 0.070(2) Uani 1 1 d . . .
F32 F 0.1313(4) 0.1655(3) 0.1443(3) 0.0582(19) Uani 1 1 d . . .
F33 F 0.0544(5) 0.0836(3) 0.0576(3) 0.066(2) Uani 1 1 d . . .
F34 F -0.0592(4) 0.1170(4) 0.0653(3) 0.069(2) Uani 1 1 d . . .
F35 F 0.0245(4) 0.0738(3) 0.1490(3) 0.0506(18) Uani 1 1 d . . .
F36 F 0.0173(4) 0.1979(4) 0.1524(3) 0.0561(19) Uani 1 1 d . . .
F37 F 0.7008(4) 0.9205(5) 0.4445(4) 0.095(3) Uani 1 1 d . . .
F38 F 0.6269(5) 0.9400(6) 0.3466(4) 0.122(4) Uani 1 1 d . . .
F39 F 0.5691(4) 0.8572(4) 0.3989(4) 0.077(2) Uani 1 1 d . . .
F40 F 0.5337(4) 0.9681(4) 0.3854(3) 0.062(2) Uani 1 1 d . . .
F41 F 0.6645(5) 1.0299(5) 0.4281(5) 0.144(5) Uani 1 1 d . . .
F42 F 0.6060(5) 0.9437(5) 0.4814(3) 0.095(3) Uani 1 1 d . . .
F43 F 0.0167(4) 0.6952(4) 0.3464(3) 0.0518(18) Uani 1 1 d . . .
F44 F 0.1251(3) 0.6632(3) 0.4165(3) 0.0481(17) Uani 1 1 d . . .
F45 F 0.0233(4) 0.5710(3) 0.3507(3) 0.0492(17) Uani 1 1 d . . .
F46 F -0.0688(3) 0.6145(3) 0.3861(3) 0.0432(16) Uani 1 1 d . . .
F47 F 0.0379(3) 0.5810(3) 0.4552(2) 0.0409(15) Uani 1 1 d . . .
F48 F 0.0330(3) 0.7060(3) 0.4520(3) 0.0442(16) Uani 1 1 d . . .
N1 N 0.8027(4) 0.3042(4) 0.1128(3) 0.0207(19) Uani 1 1 d . . .
N2 N 0.6965(4) 0.3449(4) 0.1618(3) 0.0201(18) Uani 1 1 d . . .
N3 N 0.6618(4) 0.1955(4) 0.0851(3) 0.0171(18) Uani 1 1 d . . .
N4 N 0.7824(5) 0.1506(4) 0.1637(3) 0.0223(19) Uani 1 1 d . . .
N5 N 0.6686(4) 0.1984(4) 0.2230(3) 0.0192(18) Uani 1 1 d . . .
N6 N 0.8171(4) 0.2890(4) 0.2654(3) 0.0176(17) Uani 1 1 d . . .
N7 N 1.1529(4) 0.3610(4) 0.2397(3) 0.0197(18) Uani 1 1 d . . .
N8 N 1.3030(4) 0.3377(4) 0.2748(4) 0.0180(18) Uani 1 1 d . . .
N9 N 1.2044(4) 0.2417(4) 0.3374(3) 0.0206(18) Uani 1 1 d . . .
N10 N 1.3204(4) 0.3460(4) 0.4156(4) 0.0209(19) Uani 1 1 d . . .
N11 N 1.1754(4) 0.3860(4) 0.3934(3) 0.0137(17) Uani 1 1 d . . .
N12 N 1.2710(4) 0.4733(4) 0.3398(3) 0.0166(17) Uani 1 1 d . . .
N13 N -0.3298(4) 0.6986(4) 0.2527(3) 0.0174(18) Uani 1 1 d . . .
N14 N -0.2132(4) 0.6466(4) 0.2277(3) 0.0218(18) Uani 1 1 d . . .
N15 N -0.1838(4) 0.8020(4) 0.3012(3) 0.0162(18) Uani 1 1 d . . .
N16 N -0.2792(4) 0.8508(4) 0.2034(3) 0.0203(18) Uani 1 1 d . . .
N17 N -0.3164(4) 0.7013(4) 0.1194(3) 0.0201(19) Uani 1 1 d . . .
N18 N -0.1657(4) 0.7881(4) 0.1553(3) 0.0197(18) Uani 1 1 d . . .
N19 N 0.1668(4) 0.8676(4) 0.3480(3) 0.0209(18) Uani 1 1 d . . .
N20 N 0.3148(4) 0.8403(4) 0.3841(3) 0.0180(18) Uani 1 1 d . . .
N21 N 0.2956(4) 0.9782(4) 0.3124(4) 0.0232(19) Uani 1 1 d . . .
N22 N 0.1948(4) 0.8940(4) 0.2073(3) 0.0207(19) Uani 1 1 d . . .
N23 N 0.2100(5) 0.7470(4) 0.2649(4) 0.026(2) Uani 1 1 d . . .
N24 N 0.3357(5) 0.8464(5) 0.2535(4) 0.024(2) Uani 1 1 d . . .
P1 P 0.96383(17) 0.12577(16) 0.39190(13) 0.0333(7) Uani 1 1 d . . .
P2 P 0.9553(2) 0.62129(18) 0.07800(15) 0.0501(9) Uani 1 1 d . . .
P3 P 0.37301(16) 0.12550(17) 0.07096(13) 0.0328(7) Uani 1 1 d . . .
P4 P 0.61495(18) 0.39764(18) 0.40566(15) 0.0411(8) Uani 1 1 d . . .
P5 P 0.38187(18) 0.54245(18) 0.11942(14) 0.0380(8) Uani 1 1 d . . .
P6 P 0.0363(2) 0.14052(17) 0.10466(13) 0.0407(8) Uani 1 1 d . . .
P7 P 0.61772(18) 0.9455(2) 0.41469(15) 0.0479(9) Uani 1 1 d . . .
P8 P 0.02814(16) 0.63829(16) 0.40156(13) 0.0309(7) Uani 1 1 d . . .
Ru1 Ru 0.74088(4) 0.24777(4) 0.17107(3) 0.01847(19) Uani 1 1 d . . .
Ru2 Ru 1.23543(4) 0.35675(4) 0.33240(4) 0.01772(19) Uani 1 1 d . . .
Ru3 Ru -0.24543(4) 0.74841(4) 0.20992(4) 0.01838(19) Uani 1 1 d . . .
Ru4 Ru 0.25024(5) 0.86172(4) 0.29561(4) 0.01909(19) Uani 1 1 d . . .

loop_
_atom_site_aniso_label
_atom_site_aniso_U_11
_atom_site_aniso_U_22
_atom_site_aniso_U_33
_atom_site_aniso_U_23
_atom_site_aniso_U_13
_atom_site_aniso_U_12
C1 0.018(5) 0.027(6) 0.029(6) 0.000(5) 0.013(5) 0.003(4)
C2 0.040(7) 0.036(7) 0.021(6) 0.002(5) 0.018(5) 0.010(5)
C3 0.049(8) 0.048(8) 0.028(7) 0.011(6) 0.017(6) 0.002(6)
C4 0.045(7) 0.046(8) 0.030(7) 0.023(6) 0.011(6) 0.020(6)
C5 0.023(6) 0.026(6) 0.016(5) 0.001(4) -0.002(4) 0.008(5)
C6 0.033(6) 0.020(6) 0.020(6) -0.002(4) 0.006(5) 0.003(5)
C7 0.031(6) 0.026(6) 0.032(6) 0.011(5) 0.008(5) 0.005(5)
C8 0.034(6) 0.028(7) 0.042(7) -0.004(5) 0.006(5) 0.021(5)
C9 0.026(6) 0.030(7) 0.052(8) 0.000(5) 0.023(5) 0.005(5)
C10 0.014(5) 0.025(6) 0.034(6) 0.004(5) 0.008(4) 0.005(4)
C11 0.021(6) 0.033(6) 0.025(6) 0.010(5) -0.001(5) 0.012(5)
C12 0.020(6) 0.069(9) 0.021(6) 0.000(6) -0.002(5) 0.018(6)
C13 0.037(7) 0.042(8) 0.019(6) -0.003(5) 0.000(5) 0.012(6)
C14 0.039(7) 0.022(6) 0.033(7) -0.007(5) 0.012(5) -0.001(5)
C15 0.024(6) 0.019(6) 0.024(6) -0.003(5) 0.008(5) 0.000(5)
C16 0.032(6) 0.022(6) 0.011(5) 0.004(4) 0.008(4) 0.006(5)
C17 0.031(6) 0.033(7) 0.030(6) -0.001(5) 0.019(5) 0.011(5)
C18 0.033(7) 0.038(7) 0.044(7) 0.006(6) 0.010(6) 0.020(5)
C19 0.025(6) 0.048(8) 0.022(6) 0.006(5) 0.001(5) 0.013(5)
C20 0.028(6) 0.022(6) 0.032(6) 0.002(5) 0.006(5) 0.006(5)
C21 0.014(5) 0.038(7) 0.022(6) 0.014(5) 0.001(4) 0.011(5)
C22 0.026(6) 0.036(7) 0.041(7) 0.015(5) 0.010(5) 0.004(5)
C23 0.038(7) 0.066(9) 0.040(8) 0.025(6) 0.015(6) 0.007(6)
C24 0.044(8) 0.090(10) 0.009(6) 0.004(6) 0.006(5) 0.003(7)
C25 0.027(6) 0.036(7) 0.025(6) 0.015(5) 0.011(5) 0.004(5)
C26 0.029(6) 0.037(7) 0.015(5) 0.005(4) 0.013(4) 0.018(5)
C27 0.033(6) 0.070(9) 0.019(6) -0.001(5) 0.014(5) 0.011(6)
C28 0.038(7) 0.068(9) 0.015(6) -0.001(5) 0.005(5) 0.021(6)
C29 0.016(5) 0.026(6) 0.031(6) -0.004(5) -0.002(5) 0.010(4)
C30 0.025(6) 0.017(6) 0.027(6) -0.001(4) 0.003(5) 0.014(4)
C31 0.022(5) 0.021(6) 0.020(5) 0.005(4) 0.002(4) 0.008(4)
C32 0.021(5) 0.027(6) 0.022(6) 0.003(4) 0.003(4) 0.001(4)
C33 0.019(5) 0.019(6) 0.029(6) 0.006(4) -0.001(5) 0.003(4)
C34 0.030(6) 0.021(6) 0.033(7) 0.002(5) 0.003(5) -0.004(5)
C35 0.027(6) 0.039(7) 0.016(6) 0.014(5) -0.006(5) 0.003(5)
C36 0.031(6) 0.040(7) 0.016(6) 0.003(5) 0.007(5) -0.008(5)
C37 0.027(6) 0.008(5) 0.021(6) -0.009(4) 0.009(4) -0.008(4)
C38 0.025(6) 0.023(6) 0.022(6) -0.002(4) 0.012(5) 0.002(5)
C39 0.031(6) 0.026(6) 0.025(6) -0.001(5) 0.011(5) 0.001(5)
C40 0.053(8) 0.026(6) 0.052(8) -0.013(5) 0.040(6) 0.004(5)
C41 0.036(6) 0.028(6) 0.044(7) 0.001(5) 0.021(6) 0.009(5)
C42 0.036(6) 0.024(6) 0.027(6) 0.009(5) 0.018(5) 0.009(5)
C43 0.025(6) 0.016(6) 0.024(6) -0.006(4) 0.008(4) 0.003(4)
C44 0.029(6) 0.014(6) 0.033(6) -0.004(5) 0.003(5) 0.003(4)
C45 0.036(7) 0.023(6) 0.049(8) -0.001(6) 0.015(6) 0.006(5)
C46 0.035(6) 0.030(7) 0.033(7) 0.011(5) 0.011(5) 0.012(5)
C47 0.025(6) 0.017(6) 0.020(6) 0.003(4) 0.012(4) 0.005(4)
C48 0.032(6) 0.026(6) 0.021(6) 0.001(5) 0.017(5) 0.009(5)
C49 0.041(7) 0.041(7) 0.017(6) 0.015(5) 0.004(5) 0.021(5)
C50 0.032(7) 0.047(8) 0.036(7) -0.008(6) -0.006(5) 0.015(6)
C51 0.030(7) 0.048(8) 0.038(7) -0.001(6) -0.010(5) 0.011(6)
C52 0.038(6) 0.031(7) 0.014(5) 0.009(5) 0.004(5) 0.009(5)
C53 0.010(5) 0.021(6) 0.024(6) 0.006(4) -0.002(4) 0.003(4)
C54 0.027(6) 0.032(7) 0.027(6) 0.006(5) 0.008(5) 0.009(5)
C55 0.031(6) 0.038(7) 0.028(6) 0.003(5) 0.014(5) 0.011(5)
C56 0.032(6) 0.022(6) 0.026(6) 0.002(5) 0.009(5) 0.012(5)
C57 0.015(5) 0.013(5) 0.021(5) 0.002(4) -0.001(4) 0.007(4)
C58 0.019(5) 0.027(6) 0.020(6) 0.005(5) 0.006(4) 0.004(4)
C59 0.036(6) 0.015(6) 0.042(7) 0.000(5) 0.018(5) 0.005(5)
C60 0.044(7) 0.014(6) 0.050(7) -0.007(5) 0.024(6) -0.006(5)
C61 0.027(6) 0.032(7) 0.041(7) 0.012(6) 0.012(5) 0.002(5)
C62 0.024(6) 0.023(6) 0.025(6) -0.002(5) 0.012(5) 0.001(5)
C63 0.027(6) 0.017(6) 0.035(6) 0.003(5) 0.009(5) 0.007(5)
C64 0.033(6) 0.037(7) 0.041(7) 0.003(5) 0.021(5) 0.007(5)
C65 0.033(7) 0.052(8) 0.030(7) 0.009(6) 0.020(5) 0.006(6)
C66 0.042(7) 0.032(7) 0.037(7) 0.022(5) 0.026(5) 0.011(5)
C67 0.026(6) 0.024(6) 0.012(5) 0.002(4) 0.000(4) 0.008(5)
C68 0.030(6) 0.012(5) 0.019(5) 0.002(4) 0.009(4) 0.004(4)
C69 0.032(6) 0.019(6) 0.021(6) 0.001(4) 0.008(5) 0.004(5)
C70 0.050(7) 0.017(6) 0.016(6) -0.004(4) -0.002(5) 0.011(5)
C71 0.030(6) 0.029(7) 0.038(7) -0.006(5) 0.000(5) 0.014(5)
C72 0.027(6) 0.029(6) 0.022(6) 0.007(5) 0.015(5) 0.004(5)
C73 0.028(6) 0.014(5) 0.025(6) 0.005(4) 0.008(5) 0.000(4)
C74 0.029(6) 0.036(7) 0.015(5) 0.010(5) 0.008(4) 0.005(5)
C75 0.033(6) 0.035(7) 0.020(6) -0.004(5) 0.008(5) 0.002(5)
C76 0.034(6) 0.024(6) 0.028(6) 0.003(5) 0.013(5) 0.012(5)
C77 0.020(5) 0.024(6) 0.016(5) 0.003(4) 0.008(4) 0.006(4)
C78 0.026(6) 0.014(6) 0.019(6) 0.002(4) 0.013(4) 0.000(4)
C79 0.029(6) 0.017(6) 0.039(7) 0.003(5) 0.019(5) 0.004(5)
C80 0.034(7) 0.020(6) 0.060(8) 0.021(6) 0.024(6) 0.011(5)
C81 0.029(6) 0.036(7) 0.040(7) 0.014(6) 0.009(5) 0.014(5)
C82 0.029(6) 0.027(6) 0.031(6) 0.012(5) 0.015(5) 0.008(5)
C83 0.032(6) 0.024(6) 0.032(6) 0.009(5) 0.016(5) 0.007(5)
C84 0.032(6) 0.031(7) 0.022(6) 0.000(5) -0.002(5) 0.001(5)
C85 0.048(8) 0.043(8) 0.023(6) 0.000(5) 0.003(6) 0.000(6)
C86 0.046(7) 0.041(7) 0.033(7) 0.004(5) 0.018(6) 0.005(6)
C87 0.039(6) 0.025(6) 0.019(6) 0.000(5) 0.010(5) 0.008(5)
C88 0.028(6) 0.028(6) 0.019(6) 0.006(4) 0.008(5) 0.010(5)
C89 0.027(6) 0.041(7) 0.019(6) 0.006(5) 0.004(5) 0.010(5)
C90 0.027(6) 0.061(8) 0.032(7) 0.022(6) 0.015(5) 0.018(6)
C91 0.017(5) 0.025(6) 0.042(7) 0.014(5) 0.014(5) 0.004(4)
C92 0.024(6) 0.020(6) 0.019(5) 0.002(4) 0.011(4) 0.007(4)
C93 0.021(5) 0.021(6) 0.031(6) 0.006(4) 0.015(4) 0.010(4)
C94 0.023(5) 0.019(6) 0.027(6) -0.001(4) 0.011(4) 0.001(4)
C95 0.021(5) 0.009(5) 0.035(6) 0.000(4) 0.017(5) -0.007(4)
C96 0.030(6) 0.033(7) 0.031(7) -0.002(5) 0.013(5) -0.006(5)
C97 0.032(7) 0.058(8) 0.037(7) -0.011(6) 0.021(6) 0.000(6)
C98 0.031(7) 0.066(9) 0.023(6) 0.002(5) 0.010(5) 0.002(6)
C99 0.029(6) 0.032(7) 0.026(6) 0.011(5) 0.014(5) 0.000(5)
C100 0.035(7) 0.036(7) 0.026(6) 0.019(5) 0.007(5) 0.008(5)
C101 0.046(8) 0.076(10) 0.037(7) 0.021(7) 0.011(6) 0.005(7)
C102 0.051(8) 0.047(8) 0.027(7) 0.015(6) -0.002(6) 0.003(6)
C103 0.033(6) 0.024(6) 0.041(7) 0.009(5) -0.006(5) 0.010(5)
C104 0.037(6) 0.015(6) 0.032(6) 0.000(5) 0.012(5) -0.001(5)
C105 0.035(6) 0.018(6) 0.033(6) 0.010(5) 0.016(5) 0.007(5)
C106 0.046(7) 0.020(6) 0.038(7) -0.002(5) 0.016(6) 0.005(5)
C107 0.063(8) 0.016(6) 0.051(8) 0.005(6) 0.028(7) 0.004(6)
C108 0.044(7) 0.021(6) 0.043(7) 0.022(5) 0.029(6) 0.008(5)
C109 0.029(6) 0.028(7) 0.033(6) 0.005(5) 0.023(5) 0.008(5)
C110 0.024(6) 0.030(7) 0.024(6) 0.008(5) 0.010(5) 0.014(5)
C111 0.032(6) 0.042(7) 0.042(7) 0.021(6) 0.020(6) 0.019(5)
C112 0.034(7) 0.075(9) 0.018(6) 0.022(6) 0.008(5) 0.024(6)
C113 0.020(6) 0.054(8) 0.024(6) 0.011(5) 0.008(5) 0.010(5)
C114 0.022(6) 0.037(7) 0.030(6) 0.002(5) 0.015(5) 0.013(5)
C115 0.026(6) 0.016(6) 0.024(6) 0.003(4) 0.010(4) -0.002(4)
C116 0.042(7) 0.026(7) 0.049(8) 0.000(5) 0.018(6) -0.001(5)
C117 0.060(8) 0.012(6) 0.082(10) -0.010(6) 0.038(7) -0.010(6)
C118 0.053(8) 0.023(7) 0.054(8) -0.009(6) 0.021(6) 0.007(6)
C119 0.018(5) 0.021(6) 0.028(6) 0.008(5) 0.011(5) 0.005(4)
C120 0.024(6) 0.021(6) 0.022(6) 0.007(5) 0.004(4) 0.007(5)
C121 0.038(7) 0.025(6) 0.037(6) 0.017(5) 0.017(5) 0.018(5)
C122 0.047(7) 0.041(8) 0.037(7) 0.003(5) 0.026(6) 0.027(6)
C123 0.025(6) 0.033(7) 0.041(7) 0.014(5) 0.017(5) 0.010(5)
C124 0.028(6) 0.030(6) 0.026(6) 0.006(5) 0.009(5) 0.011(5)
F1 0.082(5) 0.046(4) 0.026(4) 0.011(3) 0.020(3) 0.002(4)
F2 0.088(5) 0.046(4) 0.031(4) -0.008(3) 0.026(4) 0.013(4)
F3 0.038(4) 0.053(4) 0.042(4) 0.004(3) -0.003(3) 0.006(3)
F4 0.063(4) 0.043(4) 0.035(4) 0.016(3) -0.006(3) -0.007(3)
F5 0.075(5) 0.046(4) 0.047(4) -0.014(3) 0.015(4) 0.016(4)
F6 0.040(4) 0.066(5) 0.060(5) -0.006(4) 0.011(3) -0.005(3)
F7 0.199(9) 0.048(5) 0.057(5) 0.015(4) 0.076(6) 0.048(5)
F8 0.074(5) 0.060(5) 0.048(4) 0.030(3) 0.040(4) 0.033(4)
F9 0.103(6) 0.087(6) 0.133(7) 0.045(5) 0.100(6) 0.044(5)
F10 0.166(8) 0.059(5) 0.058(5) 0.035(4) 0.061(5) 0.060(5)
F11 0.069(5) 0.047(4) 0.041(4) -0.003(3) 0.032(3) 0.002(3)
F12 0.070(5) 0.069(5) 0.050(5) 0.000(4) 0.009(4) 0.027(4)
F13 0.041(4) 0.067(5) 0.057(5) -0.025(4) 0.018(3) -0.014(3)
F14 0.072(5) 0.123(7) 0.024(4) 0.002(4) 0.014(3) 0.013(5)
F15 0.039(4) 0.039(4) 0.087(5) -0.019(4) 0.017(4) 0.008(3)
F16 0.039(4) 0.030(4) 0.063(4) -0.015(3) 0.015(3) -0.002(3)
F17 0.051(4) 0.062(5) 0.030(4) 0.004(3) 0.019(3) 0.013(3)
F18 0.037(4) 0.075(5) 0.057(4) -0.006(4) 0.004(3) 0.028(3)
F19 0.052(5) 0.077(6) 0.103(6) 0.056(5) -0.022(4) -0.025(4)
F20 0.037(4) 0.063(5) 0.055(4) 0.015(3) 0.004(3) 0.020(3)
F21 0.040(4) 0.042(4) 0.071(5) 0.021(3) 0.008(3) 0.006(3)
F22 0.076(5) 0.087(6) 0.043(4) -0.008(4) 0.006(4) 0.039(4)
F23 0.045(4) 0.051(4) 0.073(5) 0.030(4) -0.017(3) 0.011(3)
F24 0.074(5) 0.171(9) 0.031(4) 0.012(5) 0.024(4) 0.020(5)
F25 0.044(4) 0.120(7) 0.079(6) -0.018(5) 0.013(4) 0.041(4)
F26 0.053(4) 0.092(6) 0.078(5) 0.025(4) 0.025(4) 0.048(4)
F27 0.100(6) 0.051(5) 0.138(8) 0.007(5) 0.076(6) -0.005(4)
F28 0.066(5) 0.099(6) 0.033(4) 0.003(4) 0.023(4) 0.007(4)
F29 0.082(6) 0.198(9) 0.041(5) 0.021(5) 0.037(4) 0.048(6)
F30 0.075(5) 0.041(5) 0.122(7) -0.030(4) 0.046(5) -0.001(4)
F31 0.136(7) 0.041(4) 0.048(5) 0.013(3) 0.053(5) 0.017(4)
F32 0.046(4) 0.057(5) 0.070(5) 0.000(4) 0.029(4) -0.005(3)
F33 0.130(6) 0.040(4) 0.042(4) 0.003(3) 0.047(4) 0.023(4)
F34 0.072(5) 0.070(5) 0.043(4) 0.007(4) -0.009(4) 0.008(4)
F35 0.057(4) 0.049(4) 0.043(4) 0.023(3) 0.019(3) 0.002(3)
F36 0.075(5) 0.062(5) 0.038(4) -0.003(3) 0.015(3) 0.035(4)
F37 0.043(4) 0.156(8) 0.098(6) 0.054(6) 0.022(4) 0.040(5)
F38 0.079(6) 0.229(11) 0.067(6) 0.045(7) 0.044(5) 0.022(7)
F39 0.069(5) 0.057(5) 0.114(7) 0.026(4) 0.033(5) 0.026(4)
F40 0.041(4) 0.051(5) 0.074(5) 0.016(4) -0.012(4) 0.012(3)
F41 0.079(6) 0.082(7) 0.181(10) 0.039(7) -0.051(6) -0.045(5)
F42 0.089(6) 0.159(8) 0.039(5) 0.006(5) 0.015(4) 0.039(6)
F43 0.052(4) 0.073(5) 0.051(4) 0.035(4) 0.029(3) 0.033(4)
F44 0.033(4) 0.061(5) 0.057(4) 0.013(3) 0.021(3) 0.012(3)
F45 0.064(4) 0.050(4) 0.041(4) -0.001(3) 0.020(3) 0.025(3)
F46 0.031(3) 0.056(4) 0.040(4) 0.007(3) 0.011(3) 0.003(3)
F47 0.053(4) 0.047(4) 0.026(3) 0.011(3) 0.011(3) 0.022(3)
F48 0.046(4) 0.036(4) 0.054(4) -0.005(3) 0.024(3) 0.008(3)
N1 0.013(4) 0.031(5) 0.016(4) -0.001(4) 0.002(3) 0.003(4)
N2 0.019(4) 0.023(5) 0.016(4) 0.001(4) 0.003(3) 0.004(4)
N3 0.021(4) 0.019(5) 0.017(4) 0.004(4) 0.017(4) 0.001(4)
N4 0.037(5) 0.014(5) 0.018(5) -0.002(4) 0.010(4) 0.008(4)
N5 0.016(4) 0.020(5) 0.023(5) 0.005(4) 0.003(4) 0.011(4)
N6 0.018(4) 0.017(4) 0.016(4) -0.002(3) 0.004(3) 0.002(3)
N7 0.028(5) 0.012(4) 0.015(4) 0.000(3) 0.005(4) -0.002(3)
N8 0.018(4) 0.010(4) 0.029(5) 0.003(3) 0.012(4) 0.003(3)
N9 0.015(4) 0.019(5) 0.026(5) 0.010(4) 0.006(4) 0.000(4)
N10 0.018(4) 0.020(5) 0.025(5) 0.002(4) 0.008(4) 0.003(4)
N11 0.013(4) 0.015(4) 0.016(4) 0.002(3) 0.007(3) 0.006(3)
N12 0.012(4) 0.018(5) 0.018(4) 0.005(3) 0.004(3) 0.000(3)
N13 0.015(4) 0.018(5) 0.017(4) 0.001(3) 0.004(3) 0.001(4)
N14 0.022(4) 0.023(5) 0.019(4) -0.003(4) 0.002(4) 0.007(4)
N15 0.018(4) 0.020(5) 0.016(4) 0.006(4) 0.012(3) 0.005(4)
N16 0.015(4) 0.026(5) 0.021(5) 0.012(4) 0.006(4) 0.006(4)
N17 0.020(4) 0.020(5) 0.020(5) 0.007(4) 0.007(4) 0.002(4)
N18 0.012(4) 0.025(5) 0.025(5) 0.007(4) 0.009(4) 0.006(4)
N19 0.023(5) 0.017(5) 0.026(5) 0.009(4) 0.013(4) 0.004(4)
N20 0.017(4) 0.020(5) 0.022(5) 0.008(4) 0.008(4) 0.011(3)
N21 0.024(5) 0.020(5) 0.031(5) 0.003(4) 0.013(4) 0.008(4)
N22 0.015(4) 0.028(5) 0.021(5) 0.004(4) 0.005(4) 0.010(4)
N23 0.030(5) 0.027(5) 0.018(5) 0.005(4) 0.005(4) 0.006(4)
N24 0.018(5) 0.025(5) 0.030(5) 0.009(4) 0.011(4) 0.003(4)
P1 0.0395(18) 0.0304(18) 0.0225(16) -0.0013(13) 0.0060(13) -0.0011(13)
P2 0.086(3) 0.045(2) 0.041(2) 0.0188(16) 0.0366(19) 0.0319(19)
P3 0.0268(16) 0.044(2) 0.0260(16) -0.0068(13) 0.0078(13) 0.0074(14)
P4 0.0351(18) 0.044(2) 0.040(2) 0.0154(15) 0.0077(14) 0.0034(15)
P5 0.0321(17) 0.047(2) 0.0386(19) -0.0038(15) 0.0170(14) 0.0110(15)
P6 0.063(2) 0.0340(19) 0.0269(17) 0.0069(14) 0.0178(16) 0.0093(16)
P7 0.0340(18) 0.067(3) 0.040(2) 0.0218(18) 0.0094(15) 0.0073(17)
P8 0.0305(16) 0.0375(18) 0.0291(16) 0.0068(13) 0.0132(13) 0.0117(13)
Ru1 0.0190(4) 0.0193(5) 0.0168(4) 0.0025(4) 0.0037(3) 0.0066(4)
Ru2 0.0191(4) 0.0161(5) 0.0175(5) 0.0022(3) 0.0059(3) 0.0029(3)
Ru3 0.0203(4) 0.0177(5) 0.0187(5) 0.0049(4) 0.0074(3) 0.0055(3)
Ru4 0.0206(4) 0.0171(5) 0.0193(5) 0.0029(4) 0.0069(3) 0.0031(3)

loop_
_atom_type_symbol
_atom_type_description
_atom_type_scat_dispersion_real
_atom_type_scat_dispersion_imag
_atom_type_scat_source
C C 0.0033 0.0016 'International Tables Vol C Tables 4.2.6.8 and 6.1.1.4'
H H 0.0000 0.0000 'International Tables Vol C Tables 4.2.6.8 and 6.1.1.4'
N N 0.0061 0.0033 'International Tables Vol C Tables 4.2.6.8 and 6.1.1.4'
F F 0.0171 0.0103 'International Tables Vol C Tables 4.2.6.8 and 6.1.1.4'
P P 0.1023 0.0942 'International Tables Vol C Tables 4.2.6.8 and 6.1.1.4'
Ru Ru -1.2594 0.8363 'International Tables Vol C Tables 4.2.6.8 and 6.1.1.4'

loop_
_geom_angle_atom_site_label_1
_geom_angle_atom_site_label_2
_geom_angle_atom_site_label_3
_geom_angle
_geom_angle_site_symmetry_1
_geom_angle_site_symmetry_3
_geom_angle_publ_flag
N1 C1 C2 124.1(9) . . ?
N1 C1 H1 117.9 . . ?
C2 C1 H1 117.9 . . ?
C1 C2 C3 118.4(9) . . ?
C1 C2 H2 120.8 . . ?
C3 C2 H2 120.8 . . ?
C2 C3 C4 119.5(10) . . ?
C2 C3 H3 120.2 . . ?
C4 C3 H3 120.3 . . ?
C5 C4 C3 120.3(10) . . ?
C5 C4 H4 119.8 . . ?
C3 C4 H4 119.8 . . ?
C4 C5 N1 119.7(9) . . ?
C4 C5 C6 124.6(9) . . ?
N1 C5 C6 115.7(8) . . ?
N2 C6 C7 121.4(9) . . ?
N2 C6 C5 115.1(8) . . ?
C7 C6 C5 123.4(9) . . ?
C8 C7 C6 118.4(9) . . ?
C8 C7 H7 120.8 . . ?
C6 C7 H7 120.8 . . ?
C7 C8 C9 120.8(9) . . ?
C7 C8 H8 119.6 . . ?
C9 C8 H8 119.6 . . ?
C10 C9 C8 117.6(9) . . ?
C10 C9 H9 121.2 . . ?
C8 C9 H9 121.2 . . ?
N2 C10 C9 123.0(9) . . ?
N2 C10 H10 118.5 . . ?
C9 C10 H10 118.5 . . ?
N3 C11 C12 122.3(9) . . ?
N3 C11 H11 118.8 . . ?
C12 C11 H11 118.8 . . ?
C13 C12 C11 119.9(10) . . ?
C13 C12 H12 120.0 . . ?
C11 C12 H12 120.0 . . ?
C12 C13 C14 119.5(10) . . ?
C12 C13 H13 120.3 . . ?
C14 C13 H13 120.3 . . ?
C13 C14 C15 118.9(10) . . ?
C13 C14 H14 120.6 . . ?
C15 C14 H14 120.6 . . ?
N3 C15 C14 121.8(9) . . ?
N3 C15 C16 116.5(8) . . ?
C14 C15 C16 121.7(9) . . ?
C17 C16 N4 121.0(9) . . ?
C17 C16 C15 126.3(9) . . ?
N4 C16 C15 112.7(8) . . ?
C16 C17 C18 120.5(10) . . ?
C16 C17 H17 119.7 . . ?
C18 C17 H17 119.7 . . ?
C19 C18 C17 119.1(10) . . ?
C19 C18 H18 120.4 . . ?
C17 C18 H18 120.4 . . ?
C18 C19 C20 119.7(9) . . ?
C18 C19 H19 120.1 . . ?
C20 C19 H19 120.1 . . ?
N4 C20 C19 121.0(9) . . ?
N4 C20 H20 119.5 . . ?
C19 C20 H20 119.5 . . ?
N5 C21 C22 122.2(9) . . ?
N5 C21 H21 118.9 . . ?
C22 C21 H21 118.9 . . ?
C23 C22 C21 120.5(10) . . ?
C23 C22 H22 119.7 . . ?
C21 C22 H22 119.7 . . ?
C22 C23 C24 117.8(10) . . ?
C22 C23 H23 121.1 . . ?
C24 C23 H23 121.1 . . ?
C23 C24 C25 121.0(10) . . ?
C23 C24 H24 119.5 . . ?
C25 C24 H24 119.5 . . ?
N5 C25 C24 120.2(9) . . ?
N5 C25 C26 114.9(8) . . ?
C24 C25 C26 124.9(9) . . ?
N6 C26 C27 122.6(9) . . ?
N6 C26 C25 116.2(8) . . ?
C27 C26 C25 121.1(9) . . ?
C26 C27 C28 120.5(9) . . ?
C26 C27 H27 119.7 . . ?
C28 C27 H27 119.7 . . ?
C29 C28 C27 117.1(9) . . ?
C29 C28 H28 121.4 . . ?
C27 C28 H28 121.4 . . ?
C28 C29 C30 120.8(9) . . ?
C28 C29 H29 119.6 . . ?
C30 C29 H29 119.6 . . ?
N6 C30 C29 122.0(9) . . ?
N6 C30 C31 118.0(8) . . ?
C29 C30 C31 119.9(8) . . ?
C30 C31 C32 114.6(7) . . ?
C30 C31 H31A 108.6 . . ?
C32 C31 H31A 108.6 . . ?
C30 C31 H31B 108.6 . . ?
C32 C31 H31B 108.6 . . ?
H31A C31 H31B 107.6 . . ?
C33 C32 C31 113.4(7) . . ?
C33 C32 H32A 108.9 . . ?
C31 C32 H32A 108.9 . . ?
C33 C32 H32B 108.9 . . ?
C31 C32 H32B 108.9 . . ?
H32A C32 H32B 107.7 . . ?
N7 C33 C34 121.3(9) . . ?
N7 C33 C32 119.3(8) . . ?
C34 C33 C32 119.4(9) . . ?
C35 C34 C33 119.8(10) . . ?
C35 C34 H34 120.1 . . ?
C33 C34 H34 120.1 . . ?
C34 C35 C36 119.5(9) . . ?
C34 C35 H35 120.3 . . ?
C36 C35 H35 120.3 . . ?
C35 C36 C37 119.4(9) . . ?
C35 C36 H36 120.3 . . ?
C37 C36 H36 120.3 . . ?
N7 C37 C36 120.8(9) . . ?
N7 C37 C38 118.0(8) . . ?
C36 C37 C38 121.0(9) . . ?
N8 C38 C39 121.6(9) . . ?
N8 C38 C37 114.1(8) . . ?
C39 C38 C37 124.3(9) . . ?
C38 C39 C40 120.5(9) . . ?
C38 C39 H39 119.8 . . ?
C40 C39 H39 119.8 . . ?
C41 C40 C39 117.2(9) . . ?
C41 C40 H40 121.4 . . ?
C39 C40 H40 121.4 . . ?
C40 C41 C42 120.9(10) . . ?
C40 C41 H41 119.5 . . ?
C42 C41 H41 119.5 . . ?
N8 C42 C41 121.3(9) . . ?
N8 C42 H42 119.4 . . ?
C41 C42 H42 119.4 . . ?
N9 C43 C44 123.3(9) . . ?
N9 C43 H43 118.4 . . ?
C44 C43 H43 118.4 . . ?
C43 C44 C45 119.4(9) . . ?
C43 C44 H44 120.3 . . ?
C45 C44 H44 120.3 . . ?
C44 C45 C46 119.7(10) . . ?
C44 C45 H45 120.2 . . ?
C46 C45 H45 120.2 . . ?
C45 C46 C47 117.8(9) . . ?
C45 C46 H46 121.1 . . ?
C47 C46 H46 121.1 . . ?
N9 C47 C46 122.8(8) . . ?
N9 C47 C48 114.8(8) . . ?
C46 C47 C48 122.4(9) . . ?
N10 C48 C49 122.3(9) . . ?
N10 C48 C47 113.4(8) . . ?
C49 C48 C47 124.3(9) . . ?
C50 C49 C48 117.3(10) . . ?
C50 C49 H49 121.4 . . ?
C48 C49 H49 121.4 . . ?
C51 C50 C49 121.8(10) . . ?
C51 C50 H50 119.1 . . ?
C49 C50 H50 119.1 . . ?
C50 C51 C52 117.8(10) . . ?
C50 C51 H51 121.1 . . ?
C52 C51 H51 121.1 . . ?
N10 C52 C51 122.7(10) . . ?
N10 C52 H52 118.7 . . ?
C51 C52 H52 118.7 . . ?
N11 C53 C54 124.3(9) . . ?
N11 C53 H53 117.8 . . ?
C54 C53 H53 117.8 . . ?
C55 C54 C53 118.6(9) . . ?
C55 C54 H54 120.7 . . ?
C53 C54 H54 120.7 . . ?
C54 C55 C56 118.5(9) . . ?
C54 C55 H55 120.7 . . ?
C56 C55 H55 120.7 . . ?
C57 C56 C55 119.7(9) . . ?
C57 C56 H56 120.2 . . ?
C55 C56 H56 120.2 . . ?
N11 C57 C56 121.5(8) . . ?
N11 C57 C58 114.9(8) . . ?
C56 C57 C58 123.6(8) . . ?
N12 C58 C59 121.4(8) . . ?
N12 C58 C57 115.1(8) . . ?
C59 C58 C57 123.4(9) . . ?
C58 C59 C60 118.4(9) . . ?
C58 C59 H59 120.8 . . ?
C60 C59 H59 120.8 . . ?
C61 C60 C59 119.6(10) . . ?
C61 C60 H60 120.2 . . ?
C59 C60 H60 120.2 . . ?
C60 C61 C62 119.5(10) . . ?
C60 C61 H61 120.3 . . ?
C62 C61 H61 120.3 . . ?
N12 C62 C61 122.6(9) . . ?
N12 C62 H62 118.7 . . ?
C61 C62 H62 118.7 . . ?
N13 C63 C64 122.7(9) . . ?
N13 C63 H63 118.6 . . ?
C64 C63 H63 118.6 . . ?
C63 C64 C65 119.3(10) . . ?
C63 C64 H64 120.4 . . ?
C65 C64 H64 120.4 . . ?
C64 C65 C66 118.8(10) . . ?
C64 C65 H65 120.6 . . ?
C66 C65 H65 120.6 . . ?
C67 C66 C65 120.3(10) . . ?
C67 C66 H66 119.8 . . ?
C65 C66 H66 119.8 . . ?
N13 C67 C66 119.6(9) . . ?
N13 C67 C68 116.5(8) . . ?
C66 C67 C68 123.9(9) . . ?
C69 C68 N14 120.5(9) . . ?
C69 C68 C67 124.7(9) . . ?
N14 C68 C67 114.7(8) . . ?
C70 C69 C68 120.8(9) . . ?
C70 C69 H69 119.6 . . ?
C68 C69 H69 119.6 . . ?
C69 C70 C71 118.8(10) . . ?
C69 C70 H70 120.6 . . ?
C71 C70 H70 120.6 . . ?
C72 C71 C70 118.8(9) . . ?
C72 C71 H71 120.6 . . ?
C70 C71 H71 120.6 . . ?
N14 C72 C71 122.9(9) . . ?
N14 C72 H72 118.5 . . ?
C71 C72 H72 118.5 . . ?
N15 C73 C74 122.0(9) . . ?
N15 C73 H73 119.0 . . ?
C74 C73 H73 119.0 . . ?
C75 C74 C73 118.5(9) . . ?
C75 C74 H74 120.8 . . ?
C73 C74 H74 120.8 . . ?
C76 C75 C74 120.6(9) . . ?
C76 C75 H75 119.7 . . ?
C74 C75 H75 119.7 . . ?
C75 C76 C77 118.9(9) . . ?
C75 C76 H76 120.5 . . ?
C77 C76 H76 120.5 . . ?
N15 C77 C76 121.7(8) . . ?
N15 C77 C78 115.4(8) . . ?
C76 C77 C78 122.9(9) . . ?
N16 C78 C79 120.0(8) . . ?
N16 C78 C77 114.8(8) . . ?
C79 C78 C77 125.1(8) . . ?
C80 C79 C78 120.1(9) . . ?
C80 C79 H79 119.9 . . ?
C78 C79 H79 119.9 . . ?
C79 C80 C81 119.3(10) . . ?
C79 C80 H80 120.3 . . ?
C81 C80 H80 120.3 . . ?
C80 C81 C82 119.4(10) . . ?
C80 C81 H81 120.3 . . ?
C82 C81 H81 120.3 . . ?
N16 C82 C81 121.4(9) . . ?
N16 C82 H82 119.3 . . ?
C81 C82 H82 119.3 . . ?
N17 C83 C84 123.2(9) . . ?
N17 C83 H83 118.4 . . ?
C84 C83 H83 118.4 . . ?
C85 C84 C83 118.5(10) . . ?
C85 C84 H84 120.8 . . ?
C83 C84 H84 120.8 . . ?
C86 C85 C84 117.6(10) . . ?
C86 C85 H85 121.2 . . ?
C84 C85 H85 121.2 . . ?
C85 C86 C87 122.3(10) . . ?
C85 C86 H86 118.8 . . ?
C87 C86 H86 118.8 . . ?
N17 C87 C86 120.0(9) . . ?
N17 C87 C88 115.2(8) . . ?
C86 C87 C88 124.8(9) . . ?
N18 C88 C89 122.8(9) . . ?
N18 C88 C87 115.6(8) . . ?
C89 C88 C87 121.6(9) . . ?
C90 C89 C88 119.0(9) . . ?
C90 C89 H89 120.5 . . ?
C88 C89 H89 120.5 . . ?
C91 C90 C89 119.2(9) . . ?
C91 C90 H90 120.4 . . ?
C89 C90 H90 120.4 . . ?
C90 C91 C92 120.4(9) . . ?
C90 C91 H91 119.8 . . ?
C92 C91 H91 119.8 . . ?
N18 C92 C91 121.1(8) . . ?
N18 C92 C93 119.0(8) . . ?
C91 C92 C93 119.8(8) . . ?
C92 C93 C94 114.8(7) . . ?
C92 C93 H93A 108.6 . . ?
C94 C93 H93A 108.6 . . ?
C92 C93 H93B 108.6 . . ?
C94 C93 H93B 108.6 . . ?
H93A C93 H93B 107.5 . . ?
C95 C94 C93 113.3(7) . . ?
C95 C94 H94A 108.9 . . ?
C93 C94 H94A 108.9 . . ?
C95 C94 H94B 108.9 . . ?
C93 C94 H94B 108.9 . . ?
H94A C94 H94B 107.7 . . ?
N19 C95 C96 121.8(9) . . ?
N19 C95 C94 118.3(8) . . ?
C96 C95 C94 119.9(9) . . ?
C97 C96 C95 119.6(10) . . ?
C97 C96 H96 120.2 . . ?
C95 C96 H96 120.2 . . ?
C98 C97 C96 119.8(10) . . ?
C98 C97 H97 120.1 . . ?
C96 C97 H97 120.1 . . ?
C97 C98 C99 119.3(10) . . ?
C97 C98 H98 120.4 . . ?
C99 C98 H98 120.4 . . ?
N19 C99 C98 121.5(9) . . ?
N19 C99 C100 116.1(9) . . ?
C98 C99 C100 122.4(9) . . ?
N20 C100 C101 121.1(10) . . ?
N20 C100 C99 115.9(8) . . ?
C101 C100 C99 122.9(10) . . ?
C102 C101 C100 120.5(11) . . ?
C102 C101 H101 119.8 . . ?
C100 C101 H101 119.8 . . ?
C103 C102 C101 117.4(10) . . ?
C103 C102 H102 121.3 . . ?
C101 C102 H102 121.3 . . ?
C102 C103 C104 119.7(10) . . ?
C102 C103 H103 120.2 . . ?
C104 C103 H103 120.2 . . ?
N20 C104 C103 123.5(9) . . ?
N20 C104 H104 118.2 . . ?
C103 C104 H104 118.2 . . ?
N21 C105 C106 124.4(9) . . ?
N21 C105 H105 117.8 . . ?
C106 C105 H105 117.8 . . ?
C107 C106 C105 118.6(10) . . ?
C107 C106 H106 120.7 . . ?
C105 C106 H106 120.7 . . ?
C106 C107 C108 118.8(10) . . ?
C106 C107 H107 120.6 . . ?
C108 C107 H107 120.6 . . ?
C109 C108 C107 120.0(9) . . ?
C109 C108 H108 120.0 . . ?
C107 C108 H108 120.0 . . ?
N21 C109 C108 119.7(9) . . ?
N21 C109 C110 115.1(9) . . ?
C108 C109 C110 125.0(9) . . ?
N22 C110 C111 119.3(9) . . ?
N22 C110 C109 116.1(8) . . ?
C111 C110 C109 124.6(10) . . ?
C112 C111 C110 121.0(10) . . ?
C112 C111 H111 119.5 . . ?
C110 C111 H111 119.5 . . ?
C111 C112 C113 119.6(9) . . ?
C111 C112 H112 120.2 . . ?
C113 C112 H112 120.2 . . ?
C112 C113 C114 118.2(10) . . ?
C112 C113 H113 120.9 . . ?
C114 C113 H113 120.9 . . ?
N22 C114 C113 123.1(10) . . ?
N22 C114 H114 118.4 . . ?
C113 C114 H114 118.4 . . ?
N23 C115 C116 121.1(9) . . ?
N23 C115 H115 119.4 . . ?
C116 C115 H115 119.4 . . ?
C117 C116 C115 120.6(10) . . ?
C117 C116 H116 119.7 . . ?
C115 C116 H116 119.7 . . ?
C116 C117 C118 119.1(10) . . ?
C116 C117 H117 120.5 . . ?
C118 C117 H117 120.5 . . ?
C117 C118 C119 119.8(10) . . ?
C117 C118 H118 120.1 . . ?
C119 C118 H118 120.1 . . ?
N23 C119 C118 119.9(9) . . ?
N23 C119 C120 115.6(9) . . ?
C118 C119 C120 124.4(9) . . ?
N24 C120 C121 120.9(9) . . ?
N24 C120 C119 115.0(8) . . ?
C121 C120 C119 124.0(9) . . ?
C122 C121 C120 119.3(9) . . ?
C122 C121 H121 120.4 . . ?
C120 C121 H121 120.4 . . ?
C123 C122 C121 119.5(9) . . ?
C123 C122 H122 120.2 . . ?
C121 C122 H122 120.2 . . ?
C122 C123 C124 119.1(10) . . ?
C122 C123 H123 120.4 . . ?
C124 C123 H123 120.4 . . ?
N24 C124 C123 122.7(9) . . ?
N24 C124 H124 118.6 . . ?
C123 C124 H124 118.6 . . ?
C1 N1 C5 117.9(8) . . ?
C1 N1 Ru1 127.8(7) . . ?
C5 N1 Ru1 113.4(6) . . ?
C6 N2 C10 118.7(8) . . ?
C6 N2 Ru1 115.8(6) . . ?
C10 N2 Ru1 125.0(6) . . ?
C15 N3 C11 117.6(8) . . ?
C15 N3 Ru1 114.8(6) . . ?
C11 N3 Ru1 127.4(6) . . ?
C20 N4 C16 118.6(8) . . ?
C20 N4 Ru1 125.3(6) . . ?
C16 N4 Ru1 116.0(6) . . ?
C21 N5 C25 118.1(8) . . ?
C21 N5 Ru1 125.4(6) . . ?
C25 N5 Ru1 116.5(6) . . ?
C30 N6 C26 116.4(8) . . ?
C30 N6 Ru1 130.6(6) . . ?
C26 N6 Ru1 112.8(6) . . ?
C33 N7 C37 118.8(8) . . ?
C33 N7 Ru2 129.3(6) . . ?
C37 N7 Ru2 111.1(6) . . ?
C38 N8 C42 118.0(8) . . ?
C38 N8 Ru2 117.3(6) . . ?
C42 N8 Ru2 124.6(6) . . ?
C43 N9 C47 116.9(8) . . ?
C43 N9 Ru2 126.9(6) . . ?
C47 N9 Ru2 116.3(6) . . ?
C48 N10 C52 118.1(8) . . ?
C48 N10 Ru2 116.5(6) . . ?
C52 N10 Ru2 125.1(7) . . ?
C53 N11 C57 117.3(8) . . ?
C53 N11 Ru2 127.5(6) . . ?
C57 N11 Ru2 114.1(6) . . ?
C62 N12 C58 118.5(8) . . ?
C62 N12 Ru2 125.7(6) . . ?
C58 N12 Ru2 115.8(6) . . ?
C63 N13 C67 119.2(8) . . ?
C63 N13 Ru3 126.5(7) . . ?
C67 N13 Ru3 114.3(6) . . ?
C72 N14 C68 118.0(8) . . ?
C72 N14 Ru3 127.0(7) . . ?
C68 N14 Ru3 115.0(6) . . ?
C73 N15 C77 118.3(8) . . ?
C73 N15 Ru3 126.4(6) . . ?
C77 N15 Ru3 114.4(6) . . ?
C78 N16 C82 119.7(8) . . ?
C78 N16 Ru3 115.9(6) . . ?
C82 N16 Ru3 124.4(7) . . ?
C83 N17 C87 118.2(8) . . ?
C83 N17 Ru3 124.9(6) . . ?
C87 N17 Ru3 116.9(6) . . ?
C92 N18 C88 117.1(8) . . ?
C92 N18 Ru3 129.2(6) . . ?
C88 N18 Ru3 113.2(6) . . ?
C95 N19 C99 117.5(8) . . ?
C95 N19 Ru4 130.4(6) . . ?
C99 N19 Ru4 111.8(6) . . ?
C104 N20 C100 117.3(8) . . ?
C104 N20 Ru4 126.4(6) . . ?
C100 N20 Ru4 116.3(6) . . ?
C105 N21 C109 118.4(8) . . ?
C105 N21 Ru4 126.4(7) . . ?
C109 N21 Ru4 114.8(6) . . ?
C114 N22 C110 118.8(8) . . ?
C114 N22 Ru4 126.9(7) . . ?
C110 N22 Ru4 113.8(6) . . ?
C115 N23 C119 119.5(8) . . ?
C115 N23 Ru4 125.9(7) . . ?
C119 N23 Ru4 114.5(6) . . ?
C124 N24 C120 118.5(8) . . ?
C124 N24 Ru4 126.7(7) . . ?
C120 N24 Ru4 114.8(6) . . ?
F6 P1 F4 90.0(3) . . ?
F6 P1 F5 90.3(4) . . ?
F4 P1 F5 90.8(4) . . ?
F6 P1 F3 179.2(4) . . ?
F4 P1 F3 89.4(3) . . ?
F5 P1 F3 89.2(3) . . ?
F6 P1 F2 89.3(4) . . ?
F4 P1 F2 90.0(4) . . ?
F5 P1 F2 179.1(4) . . ?
F3 P1 F2 91.2(4) . . ?
F6 P1 F1 90.9(4) . . ?
F4 P1 F1 178.6(4) . . ?
F5 P1 F1 90.3(3) . . ?
F3 P1 F1 89.8(3) . . ?
F2 P1 F1 88.9(3) . . ?
F10 P2 F7 90.8(4) . . ?
F10 P2 F9 90.3(4) . . ?
F7 P2 F9 90.9(5) . . ?
F10 P2 F8 179.8(4) . . ?
F7 P2 F8 89.1(4) . . ?
F9 P2 F8 89.7(4) . . ?
F10 P2 F12 91.3(4) . . ?
F7 P2 F12 89.7(4) . . ?
F9 P2 F12 178.3(4) . . ?
F8 P2 F12 88.7(4) . . ?
F10 P2 F11 90.4(4) . . ?
F7 P2 F11 178.5(4) . . ?
F9 P2 F11 90.1(4) . . ?
F8 P2 F11 89.8(4) . . ?
F12 P2 F11 89.3(3) . . ?
F18 P3 F14 91.3(4) . . ?
F18 P3 F17 89.3(3) . . ?
F14 P3 F17 179.1(4) . . ?
F18 P3 F16 90.2(3) . . ?
F14 P3 F16 90.9(4) . . ?
F17 P3 F16 89.8(3) . . ?
F18 P3 F15 179.4(4) . . ?
F14 P3 F15 89.3(4) . . ?
F17 P3 F15 90.1(4) . . ?
F16 P3 F15 89.8(3) . . ?
F18 P3 F13 90.1(4) . . ?
F14 P3 F13 89.4(4) . . ?
F17 P3 F13 89.9(3) . . ?
F16 P3 F13 179.5(5) . . ?
F15 P3 F13 89.8(4) . . ?
F24 P4 F19 90.3(5) . . ?
F24 P4 F22 178.4(5) . . ?
F19 P4 F22 89.4(4) . . ?
F24 P4 F21 89.6(4) . . ?
F19 P4 F21 178.7(4) . . ?
F22 P4 F21 90.6(4) . . ?
F24 P4 F20 91.7(4) . . ?
F19 P4 F20 90.5(4) . . ?
F22 P4 F20 89.9(4) . . ?
F21 P4 F20 90.8(3) . . ?
F24 P4 F23 88.7(4) . . ?
F19 P4 F23 89.8(4) . . ?
F22 P4 F23 89.7(4) . . ?
F21 P4 F23 89.0(3) . . ?
F20 P4 F23 179.5(4) . . ?
F29 P5 F27 92.9(5) . . ?
F29 P5 F26 92.6(4) . . ?
F27 P5 F26 91.9(4) . . ?
F29 P5 F28 177.4(5) . . ?
F27 P5 F28 89.1(4) . . ?
F26 P5 F28 89.0(4) . . ?
F29 P5 F25 88.9(4) . . ?
F27 P5 F25 90.7(4) . . ?
F26 P5 F25 177.0(5) . . ?
F28 P5 F25 89.5(4) . . ?
F29 P5 F30 88.1(5) . . ?
F27 P5 F30 179.0(4) . . ?
F26 P5 F30 87.8(4) . . ?
F28 P5 F30 90.0(4) . . ?
F25 P5 F30 89.6(4) . . ?
F31 P6 F33 90.5(4) . . ?
F31 P6 F35 179.8(6) . . ?
F33 P6 F35 89.6(3) . . ?
F31 P6 F32 90.2(4) . . ?
F33 P6 F32 90.3(4) . . ?
F35 P6 F32 89.6(3) . . ?
F31 P6 F34 89.2(4) . . ?
F33 P6 F34 90.6(4) . . ?
F35 P6 F34 90.9(3) . . ?
F32 P6 F34 179.0(4) . . ?
F31 P6 F36 89.8(4) . . ?
F33 P6 F36 179.6(4) . . ?
F35 P6 F36 90.1(4) . . ?
F32 P6 F36 90.0(4) . . ?
F34 P6 F36 89.1(4) . . ?
F41 P7 F42 93.0(6) . . ?
F41 P7 F38 91.6(6) . . ?
F42 P7 F38 175.3(6) . . ?
F41 P7 F40 91.4(5) . . ?
F42 P7 F40 91.5(4) . . ?
F38 P7 F40 89.1(4) . . ?
F41 P7 F37 90.1(5) . . ?
F42 P7 F37 87.8(4) . . ?
F38 P7 F37 91.4(5) . . ?
F40 P7 F37 178.4(4) . . ?
F41 P7 F39 178.6(6) . . ?
F42 P7 F39 88.3(4) . . ?
F38 P7 F39 87.0(5) . . ?
F40 P7 F39 88.5(4) . . ?
F37 P7 F39 90.0(4) . . ?
F48 P8 F47 90.9(3) . . ?
F48 P8 F46 89.6(3) . . ?
F47 P8 F46 89.9(3) . . ?
F48 P8 F45 179.6(4) . . ?
F47 P8 F45 89.5(3) . . ?
F46 P8 F45 90.4(3) . . ?
F48 P8 F44 90.1(3) . . ?
F47 P8 F44 90.8(3) . . ?
F46 P8 F44 179.2(4) . . ?
F45 P8 F44 89.8(3) . . ?
F48 P8 F43 89.7(3) . . ?
F47 P8 F43 178.9(4) . . ?
F46 P8 F43 89.2(3) . . ?
F45 P8 F43 89.9(3) . . ?
F44 P8 F43 90.1(3) . . ?
N3 Ru1 N5 95.0(3) . . ?
N3 Ru1 N2 92.9(3) . . ?
N5 Ru1 N2 94.7(3) . . ?
N3 Ru1 N4 79.2(3) . . ?
N5 Ru1 N4 92.1(3) . . ?
N2 Ru1 N4 170.1(3) . . ?
N3 Ru1 N1 81.7(3) . . ?
N5 Ru1 N1 172.9(3) . . ?
N2 Ru1 N1 79.2(3) . . ?
N4 Ru1 N1 93.4(3) . . ?
N3 Ru1 N6 172.5(3) . . ?
N5 Ru1 N6 78.6(3) . . ?
N2 Ru1 N6 91.5(3) . . ?
N4 Ru1 N6 96.9(3) . . ?
N1 Ru1 N6 105.1(3) . . ?
N9 Ru2 N12 172.7(3) . . ?
N9 Ru2 N10 78.7(3) . . ?
N12 Ru2 N10 95.1(3) . . ?
N9 Ru2 N8 88.9(3) . . ?
N12 Ru2 N8 95.5(3) . . ?
N10 Ru2 N8 95.5(3) . . ?
N9 Ru2 N11 95.8(3) . . ?
N12 Ru2 N11 79.4(3) . . ?
N10 Ru2 N11 82.7(3) . . ?
N8 Ru2 N11 174.5(3) . . ?
N9 Ru2 N7 98.7(3) . . ?
N12 Ru2 N7 87.8(3) . . ?
N10 Ru2 N7 173.6(3) . . ?
N8 Ru2 N7 78.4(3) . . ?
N11 Ru2 N7 103.5(3) . . ?
N14 Ru3 N16 172.7(3) . . ?
N14 Ru3 N13 79.4(3) . . ?
N16 Ru3 N13 95.2(3) . . ?
N14 Ru3 N17 89.5(3) . . ?
N16 Ru3 N17 95.8(3) . . ?
N13 Ru3 N17 94.9(3) . . ?
N14 Ru3 N15 95.4(3) . . ?
N16 Ru3 N15 79.0(3) . . ?
N13 Ru3 N15 82.3(3) . . ?
N17 Ru3 N15 173.8(3) . . ?
N14 Ru3 N18 97.4(3) . . ?
N16 Ru3 N18 88.6(3) . . ?
N13 Ru3 N18 172.3(3) . . ?
N17 Ru3 N18 78.1(3) . . ?
N15 Ru3 N18 105.0(3) . . ?
N20 Ru4 N24 95.0(3) . . ?
N20 Ru4 N21 94.8(3) . . ?
N24 Ru4 N21 93.2(3) . . ?
N20 Ru4 N23 91.6(3) . . ?
N24 Ru4 N23 79.0(3) . . ?
N21 Ru4 N23 170.3(3) . . ?
N20 Ru4 N22 173.8(3) . . ?
N24 Ru4 N22 82.6(3) . . ?
N21 Ru4 N22 79.7(3) . . ?
N23 Ru4 N22 93.6(3) . . ?
N20 Ru4 N19 78.5(3) . . ?
N24 Ru4 N19 172.5(3) . . ?
N21 Ru4 N19 90.9(3) . . ?
N23 Ru4 N19 97.5(3) . . ?
N22 Ru4 N19 104.3(3) . . ?

loop_
_geom_bond_atom_site_label_1
_geom_bond_atom_site_label_2
_geom_bond_distance
_geom_bond_site_symmetry_2
_geom_bond_publ_flag
C1 N1 1.342(10) . ?
C1 C2 1.360(12) . ?
C1 H1 0.9300 . ?
C2 C3 1.362(13) . ?
C2 H2 0.9300 . ?
C3 C4 1.388(14) . ?
C3 H3 0.9300 . ?
C4 C5 1.377(12) . ?
C4 H4 0.9300 . ?
C5 N1 1.383(11) . ?
C5 C6 1.468(13) . ?
C6 N2 1.350(11) . ?
C6 C7 1.392(12) . ?
C7 C8 1.380(13) . ?
C7 H7 0.9300 . ?
C8 C9 1.390(13) . ?
C8 H8 0.9300 . ?
C9 C10 1.363(12) . ?
C9 H9 0.9300 . ?
C10 N2 1.362(10) . ?
C10 H10 0.9300 . ?
C11 N3 1.353(10) . ?
C11 C12 1.376(12) . ?
C11 H11 0.9300 . ?
C12 C13 1.354(13) . ?
C12 H12 0.9300 . ?
C13 C14 1.375(13) . ?
C13 H13 0.9300 . ?
C14 C15 1.397(12) . ?
C14 H14 0.9300 . ?
C15 N3 1.355(11) . ?
C15 C16 1.483(12) . ?
C16 C17 1.360(12) . ?
C16 N4 1.368(10) . ?
C17 C18 1.363(13) . ?
C17 H17 0.9300 . ?
C18 C19 1.348(13) . ?
C18 H18 0.9300 . ?
C19 C20 1.400(12) . ?
C19 H19 0.9300 . ?
C20 N4 1.333(11) . ?
C20 H20 0.9300 . ?
C21 N5 1.340(10) . ?
C21 C22 1.375(12) . ?
C21 H21 0.9300 . ?
C22 C23 1.356(14) . ?
C22 H22 0.9300 . ?
C23 C24 1.367(14) . ?
C23 H23 0.9300 . ?
C24 C25 1.389(13) . ?
C24 H24 0.9300 . ?
C25 N5 1.365(11) . ?
C25 C26 1.453(13) . ?
C26 N6 1.369(10) . ?
C26 C27 1.377(12) . ?
C27 C28 1.384(13) . ?
C27 H27 0.9300 . ?
C28 C29 1.371(13) . ?
C28 H28 0.9300 . ?
C29 C30 1.398(12) . ?
C29 H29 0.9300 . ?
C30 N6 1.352(10) . ?
C30 C31 1.510(12) . ?
C31 C32 1.522(11) . ?
C31 H31A 0.9700 . ?
C31 H31B 0.9700 . ?
C32 C33 1.504(12) . ?
C32 H32A 0.9700 . ?
C32 H32B 0.9700 . ?
C33 N7 1.343(11) . ?
C33 C34 1.401(12) . ?
C34 C35 1.357(13) . ?
C34 H34 0.9300 . ?
C35 C36 1.375(13) . ?
C35 H35 0.9300 . ?
C36 C37 1.399(12) . ?
C36 H36 0.9300 . ?
C37 N7 1.363(10) . ?
C37 C38 1.457(12) . ?
C38 N8 1.345(11) . ?
C38 C39 1.356(12) . ?
C39 C40 1.391(13) . ?
C39 H39 0.9300 . ?
C40 C41 1.355(13) . ?
C40 H40 0.9300 . ?
C41 C42 1.368(12) . ?
C41 H41 0.9300 . ?
C42 N8 1.357(11) . ?
C42 H42 0.9300 . ?
C43 N9 1.348(10) . ?
C43 C44 1.362(11) . ?
C43 H43 0.9300 . ?
C44 C45 1.363(13) . ?
C44 H44 0.9300 . ?
C45 C46 1.381(13) . ?
C45 H45 0.9300 . ?
C46 C47 1.393(12) . ?
C46 H46 0.9300 . ?
C47 N9 1.350(10) . ?
C47 C48 1.487(12) . ?
C48 N10 1.358(11) . ?
C48 C49 1.402(12) . ?
C49 C50 1.379(13) . ?
C49 H49 0.9300 . ?
C50 C51 1.375(14) . ?
C50 H50 0.9300 . ?
C51 C52 1.384(12) . ?
C51 H51 0.9300 . ?
C52 N10 1.360(11) . ?
C52 H52 0.9300 . ?
C53 N11 1.327(10) . ?
C53 C54 1.382(12) . ?
C53 H53 0.9300 . ?
C54 C55 1.371(12) . ?
C54 H54 0.9300 . ?
C55 C56 1.401(12) . ?
C55 H55 0.9300 . ?
C56 C57 1.379(12) . ?
C56 H56 0.9300 . ?
C57 N11 1.373(10) . ?
C57 C58 1.472(12) . ?
C58 N12 1.351(11) . ?
C58 C59 1.383(12) . ?
C59 C60 1.391(13) . ?
C59 H59 0.9300 . ?
C60 C61 1.350(13) . ?
C60 H60 0.9300 . ?
C61 C62 1.367(12) . ?
C61 H61 0.9300 . ?
C62 N12 1.335(10) . ?
C62 H62 0.9300 . ?
C63 N13 1.341(11) . ?
C63 C64 1.371(12) . ?
C63 H63 0.9300 . ?
C64 C65 1.376(13) . ?
C64 H64 0.9300 . ?
C65 C66 1.384(13) . ?
C65 H65 0.9300 . ?
C66 C67 1.393(12) . ?
C66 H66 0.9300 . ?
C67 N13 1.372(11) . ?
C67 C68 1.434(12) . ?
C68 C69 1.372(12) . ?
C68 N14 1.383(11) . ?
C69 C70 1.357(13) . ?
C69 H69 0.9300 . ?
C70 C71 1.388(13) . ?
C70 H70 0.9300 . ?
C71 C72 1.376(12) . ?
C71 H71 0.9300 . ?
C72 N14 1.330(11) . ?
C72 H72 0.9300 . ?
C73 N15 1.340(10) . ?
C73 C74 1.393(12) . ?
C73 H73 0.9300 . ?
C74 C75 1.362(12) . ?
C74 H74 0.9300 . ?
C75 C76 1.361(12) . ?
C75 H75 0.9300 . ?
C76 C77 1.381(12) . ?
C76 H76 0.9300 . ?
C77 N15 1.358(11) . ?
C77 C78 1.474(12) . ?
C78 N16 1.348(11) . ?
C78 C79 1.393(12) . ?
C79 C80 1.364(13) . ?
C79 H79 0.9300 . ?
C80 C81 1.373(13) . ?
C80 H80 0.9300 . ?
C81 C82 1.374(12) . ?
C81 H81 0.9300 . ?
C82 N16 1.351(11) . ?
C82 H82 0.9300 . ?
C83 N17 1.337(11) . ?
C83 C84 1.393(12) . ?
C83 H83 0.9300 . ?
C84 C85 1.378(13) . ?
C84 H84 0.9300 . ?
C85 C86 1.367(13) . ?
C85 H85 0.9300 . ?
C86 C87 1.374(13) . ?
C86 H86 0.9300 . ?
C87 N17 1.355(11) . ?
C87 C88 1.464(13) . ?
C88 N18 1.373(11) . ?
C88 C89 1.374(12) . ?
C89 C90 1.367(13) . ?
C89 H89 0.9300 . ?
C90 C91 1.365(13) . ?
C90 H90 0.9300 . ?
C91 C92 1.388(12) . ?
C91 H91 0.9300 . ?
C92 N18 1.356(10) . ?
C92 C93 1.493(11) . ?
C93 C94 1.524(11) . ?
C93 H93A 0.9700 . ?
C93 H93B 0.9700 . ?
C94 C95 1.489(12) . ?
C94 H94A 0.9700 . ?
C94 H94B 0.9700 . ?
C95 N19 1.360(11) . ?
C95 C96 1.386(12) . ?
C96 C97 1.365(13) . ?
C96 H96 0.9300 . ?
C97 C98 1.366(13) . ?
C97 H97 0.9300 . ?
C98 C99 1.393(13) . ?
C98 H98 0.9300 . ?
C99 N19 1.368(11) . ?
C99 C100 1.449(13) . ?
C100 N20 1.342(12) . ?
C100 C101 1.398(13) . ?
C101 C102 1.387(14) . ?
C101 H101 0.9300 . ?
C102 C103 1.364(14) . ?
C102 H102 0.9300 . ?
C103 C104 1.380(12) . ?
C103 H103 0.9300 . ?
C104 N20 1.344(11) . ?
C104 H104 0.9300 . ?
C105 N21 1.305(11) . ?
C105 C106 1.373(12) . ?
C105 H105 0.9300 . ?
C106 C107 1.351(12) . ?
C106 H106 0.9300 . ?
C107 C108 1.392(14) . ?
C107 H107 0.9300 . ?
C108 C109 1.383(12) . ?
C108 H108 0.9300 . ?
C109 N21 1.371(11) . ?
C109 C110 1.463(13) . ?
C110 N22 1.367(11) . ?
C110 C111 1.395(12) . ?
C111 C112 1.362(13) . ?
C111 H111 0.9300 . ?
C112 C113 1.374(13) . ?
C112 H112 0.9300 . ?
C113 C114 1.379(12) . ?
C113 H113 0.9300 . ?
C114 N22 1.347(11) . ?
C114 H114 0.9300 . ?
C115 N23 1.333(10) . ?
C115 C116 1.391(12) . ?
C115 H115 0.9300 . ?
C116 C117 1.324(14) . ?
C116 H116 0.9300 . ?
C117 C118 1.386(14) . ?
C117 H117 0.9300 . ?
C118 C119 1.388(13) . ?
C118 H118 0.9300 . ?
C119 N23 1.356(11) . ?
C119 C120 1.450(12) . ?
C120 N24 1.362(11) . ?
C120 C121 1.399(12) . ?
C121 C122 1.382(13) . ?
C121 H121 0.9300 . ?
C122 C123 1.371(13) . ?
C122 H122 0.9300 . ?
C123 C124 1.379(12) . ?
C123 H123 0.9300 . ?
C124 N24 1.346(11) . ?
C124 H124 0.9300 . ?
F1 P1 1.602(6) . ?
F2 P1 1.600(6) . ?
F3 P1 1.594(6) . ?
F4 P1 1.591(6) . ?
F5 P1 1.592(6) . ?
F6 P1 1.589(6) . ?
F7 P2 1.588(7) . ?
F8 P2 1.604(6) . ?
F9 P2 1.595(8) . ?
F10 P2 1.584(7) . ?
F11 P2 1.604(6) . ?
F12 P2 1.606(7) . ?
F13 P3 1.600(6) . ?
F14 P3 1.585(6) . ?
F15 P3 1.603(6) . ?
F16 P3 1.589(6) . ?
F17 P3 1.588(6) . ?
F18 P3 1.579(6) . ?
F19 P4 1.577(7) . ?
F20 P4 1.594(6) . ?
F21 P4 1.589(6) . ?
F22 P4 1.580(7) . ?
F23 P4 1.608(6) . ?
F24 P4 1.568(7) . ?
F25 P5 1.589(7) . ?
F26 P5 1.566(6) . ?
F27 P5 1.560(7) . ?
F28 P5 1.568(6) . ?
F29 P5 1.553(7) . ?
F30 P5 1.593(7) . ?
F31 P6 1.582(6) . ?
F32 P6 1.598(7) . ?
F33 P6 1.584(6) . ?
F34 P6 1.602(7) . ?
F35 P6 1.596(6) . ?
F36 P6 1.606(6) . ?
F37 P7 1.586(7) . ?
F38 P7 1.566(8) . ?
F39 P7 1.607(7) . ?
F40 P7 1.578(6) . ?
F41 P7 1.537(8) . ?
F42 P7 1.552(7) . ?
F43 P8 1.615(6) . ?
F44 P8 1.599(6) . ?
F45 P8 1.597(6) . ?
F46 P8 1.597(6) . ?
F47 P8 1.595(6) . ?
F48 P8 1.597(6) . ?
N1 Ru1 2.082(7) . ?
N2 Ru1 2.060(7) . ?
N3 Ru1 2.044(7) . ?
N4 Ru1 2.058(7) . ?
N5 Ru1 2.048(7) . ?
N6 Ru1 2.124(7) . ?
N7 Ru2 2.149(7) . ?
N8 Ru2 2.054(7) . ?
N9 Ru2 2.042(7) . ?
N10 Ru2 2.046(8) . ?
N11 Ru2 2.066(7) . ?
N12 Ru2 2.043(7) . ?
N13 Ru3 2.058(7) . ?
N14 Ru3 2.053(7) . ?
N15 Ru3 2.074(7) . ?
N16 Ru3 2.054(7) . ?
N17 Ru3 2.058(7) . ?
N18 Ru3 2.142(7) . ?
N19 Ru4 2.144(7) . ?
N20 Ru4 2.049(7) . ?
N21 Ru4 2.056(7) . ?
N22 Ru4 2.075(7) . ?
N23 Ru4 2.054(8) . ?
N24 Ru4 2.053(8) . ?
